data_1575452
loop_
_publ_author_name
'Mirzaei, M. Saeed'
'Mirzaei, Saber'
'Khosravi, Hormoz'
'Hern&#xe1;ndez S&#xe1;nchez, Ra&#xfa;l'

_publ_section_title
;
 Synthesis of a highly strained deep cavitand.
;
_journal_issue 74
_journal_name_full 'Chemical communications (Cambridge, England)'
_journal_page_first 14153
_journal_page_last 14156
_journal_paper_doi 10.1039/d5cc04263a
_journal_volume 61
_journal_year 2025
_chemical_formula_moiety 'C134 H124 O8, 7(C2 H3 N)'
_chemical_formula_sum 'C148 H145 N7 O8'
_chemical_formula_weight 2149.70
_space_group_crystal_system tetragonal
_space_group_IT_number 88
_space_group_name_Hall '-I 4ad'
_space_group_name_H-M_alt 'I 41/a :2'
_atom_sites_solution_hydrogens geom
_atom_sites_solution_primary dual
_audit_creation_date 2023-12-15
_audit_creation_method
;
Olex2 1.5
(compiled 2023.08.24 svn.re1ec1418 for OlexSys, GUI svn.r6817)
;
_audit_update_record
;
2024-10-25 deposited with the CCDC.	2025-08-14 downloaded from the CCDC.
;
_cell_angle_alpha 90
_cell_angle_beta 90
_cell_angle_gamma 90
_cell_formula_units_Z 16
_cell_length_a 37.6643(3)
_cell_length_b 37.6643(3)
_cell_length_c 56.4258(6)
_cell_measurement_reflns_used 26040
_cell_measurement_temperature 100
_cell_measurement_theta_max 48.8740
_cell_measurement_theta_min 2.2760
_cell_volume 80045.6(12)
_computing_cell_refinement 'CrysAlisPro 1.171.42.79a (Rigaku OD, 2022)'
_computing_data_collection 'CrysAlisPro 1.171.42.79a (Rigaku OD, 2022)'
_computing_data_reduction 'CrysAlisPro 1.171.42.79a (Rigaku OD, 2022)'
_computing_molecular_graphics 'Olex2 1.5 (Dolomanov et al., 2009)'
_computing_publication_material 'Olex2 1.5 (Dolomanov et al., 2009)'
_computing_structure_refinement 'SHELXL 2019/3 (Sheldrick, 2015)'
_computing_structure_solution 'SHELXT 2018/2 (Sheldrick, 2018)'
_diffrn_ambient_environment N~2~
_diffrn_ambient_temperature 100
_diffrn_detector 'Hybrid Pixel Array Detector'
_diffrn_detector_area_resol_mean 10.0000
_diffrn_detector_type 'HyPix-Arc 150'
_diffrn_measured_fraction_theta_full 0.998
_diffrn_measured_fraction_theta_max 0.997
_diffrn_measurement_details
;
List of Runs (angles in degrees, time in seconds):

  # Type    Start    End  Width  t~exp~   \w     \q     \k     \f   Frames
#--------------------------------------------------------------------------
  1  \w     34.00  90.00   0.50    6.00    --   63.28-125.00 -60.00  112
  2  \w     26.00 101.00   0.50    6.00    --   63.28   0.00 -60.00  150
  3  \w     25.00  72.00   0.50    6.00    --   63.28 -95.00  30.00   94
  4  \w     25.00  72.00   0.50    6.00    --   63.28 -95.00 -30.00   94
  5  \w     26.00 101.00   0.50    6.00    --   63.28   0.00 -60.00  150
  6  \w     38.00  84.00   0.50    6.00    --   75.91 -95.00   0.00   92
  7  \w     38.00  84.00   0.50    6.00    --   75.91 -95.00-150.00   92
  8  \w     38.00  84.00   0.50    6.00    --   75.91 -95.00-120.00   92
  9  \w     38.00  84.00   0.50    6.00    --   75.91 -95.00 -60.00   92
 10  \w     51.00  86.00   0.50    6.00    --   77.72 -95.00 -90.00   70
 11  \w     48.00 111.00   0.50    6.00    --   77.72  15.00 120.00  126
 12  \w     68.00 111.00   0.50    6.00    --   77.72   0.00   0.00   86
;
_diffrn_measurement_device 'four-circle diffractometer'
_diffrn_measurement_device_type 'XtaLAB Synergy, Dualflex, HyPix-Arc 150'
_diffrn_measurement_method '\w scans'
_diffrn_orient_matrix_type 'CrysAlisPro convention (1999,Acta A55,543-557)'
_diffrn_orient_matrix_UB_11 -0.0328724000
_diffrn_orient_matrix_UB_12 -0.0227464000
_diffrn_orient_matrix_UB_13 0.0058131000
_diffrn_orient_matrix_UB_21 0.0166032000
_diffrn_orient_matrix_UB_22 -0.0102481000
_diffrn_orient_matrix_UB_23 0.0239984000
_diffrn_orient_matrix_UB_31 -0.0177955000
_diffrn_orient_matrix_UB_32 0.0323829000
_diffrn_orient_matrix_UB_33 0.0116879000
_diffrn_radiation_monochromator mirror
_diffrn_radiation_probe x-ray
_diffrn_radiation_type 'Cu K\a'
_diffrn_radiation_wavelength 1.54184
_diffrn_reflns_av_R_equivalents 0.0575
_diffrn_reflns_av_unetI/netI 0.0540
_diffrn_reflns_Laue_measured_fraction_full 0.998
_diffrn_reflns_Laue_measured_fraction_max 0.997
_diffrn_reflns_limit_h_max 40
_diffrn_reflns_limit_h_min -45
_diffrn_reflns_limit_k_max 45
_diffrn_reflns_limit_k_min -35
_diffrn_reflns_limit_l_max 66
_diffrn_reflns_limit_l_min -68
_diffrn_reflns_number 214975
_diffrn_reflns_point_group_measured_fraction_full 0.998
_diffrn_reflns_point_group_measured_fraction_max 0.997
_diffrn_reflns_theta_full 67.684
_diffrn_reflns_theta_max 70.066
_diffrn_reflns_theta_min 2.281
_diffrn_source 'micro-focus sealed X-ray tube'
_diffrn_source_type 'PhotonJet (Cu) X-ray Source'
_exptl_absorpt_coefficient_mu 0.341
_exptl_absorpt_correction_T_max 1.00000
_exptl_absorpt_correction_T_min 0.80541
_exptl_absorpt_correction_type multi-scan
_exptl_absorpt_process_details
;
CrysAlisPro 1.171.42.79a (Rigaku Oxford Diffraction, 2022)
Empirical absorption correction using spherical harmonics,
implemented in SCALE3 ABSPACK scaling algorithm.
;
_exptl_crystal_colour colourless
_exptl_crystal_colour_primary colourless
_exptl_crystal_density_diffrn 0.714
_exptl_crystal_description octahedral
_exptl_crystal_F_000 18336
_exptl_crystal_size_max 0.1
_exptl_crystal_size_mid 0.06
_exptl_crystal_size_min 0.05
_refine_diff_density_max 1.913
_refine_diff_density_min -0.656
_refine_diff_density_rms 0.100
_refine_ls_extinction_method none
_refine_ls_goodness_of_fit_ref 1.466
_refine_ls_hydrogen_treatment constr
_refine_ls_matrix_type full
_refine_ls_number_parameters 1395
_refine_ls_number_reflns 37906
_refine_ls_number_restraints 303
_refine_ls_restrained_S_all 1.535
_refine_ls_R_factor_all 0.2008
_refine_ls_R_factor_gt 0.1662
_refine_ls_shift/su_max 1.557
_refine_ls_shift/su_mean 0.012
_refine_ls_structure_factor_coef Fsqd
_refine_ls_weighting_details 'w=1/[\s^2^(Fo^2^)+(0.2000P)^2^] where P=(Fo^2^+2Fc^2^)/3'
_refine_ls_weighting_scheme calc
_refine_ls_wR_factor_gt 0.4195
_refine_ls_wR_factor_ref 0.4440
_reflns_Friedel_coverage 0.000
_reflns_number_gt 23319
_reflns_number_total 37906
_reflns_threshold_expression 'I > 2\s(I)'
_cod_data_source_file d5cc04263a2.cif
_cod_data_source_block pnet_rhs1
_cod_depositor_comments 'Adding full bibliography for 1575452.cif.'
_cod_original_cell_volume 80045.6(15)
_cod_original_sg_symbol_H-M 'I 41/a'
_cod_database_code 1575452
_shelx_shelxl_version_number 2019/3
_chemical_oxdiff_formula 'C O '
_shelx_space_group_comment
;
The symmetry employed for this shelxl refinement is uniquely defined
by the following loop, which should always be used as a source of
symmetry information in preference to the above space-group names.
They are only intended as comments.
;
_shelx_estimated_absorpt_t_max 0.983
_shelx_estimated_absorpt_t_min 0.967
_olex2_refinement_description
;
1. Fixed Uiso
 At 1.2 times of:
  All C(H) groups, All C(H,H) groups
 At 1.5 times of:
  All C(H,H,H) groups
2. Restrained distances
 C26A-C27A = C27A-C28A = C28A-C29A = C29A-C30A = C30A-C31A = C31A-C32A = C32A-
 C33A = C33A-C34A
 1.5 with sigma of 0.02
 C26B-C27B = C27B-C28B = C28B-C29B = C29B-C30B
 1.5 with sigma of 0.02
 C26C-C27C = C27C-C28C = C28C-C29C = C29C-C30C = C30C-C31C = C31C-C32C = C32C-
 C33C = C33C-C34C
 1.5 with sigma of 0.02
 N60S-C60S
 1.2 with sigma of 0.02
 C34A-C32A
 2.5 with sigma of 0.02
 C60S-C61S
 1.5 with sigma of 0.02
 C29A-C30A
 1.5 with sigma of 0.02
 C30S-C31S
 1.5 with sigma of 0.02
3. Rigid bond restraints
 C26A, C27A, C28A, C29A, C30A, C31A, C32A, C33A, C34A
 with sigma for 1-2 distances of 0.01 and sigma for 1-3 distances of 0.01
 C26D, C27D, C28D, C29D, C30D, C31D, C32D, C33D, C34D, C35D, C36D
 with sigma for 1-2 distances of 0.01 and sigma for 1-3 distances of 0.01
 C26B, C27B, C28B, C29B, C30B
 with sigma for 1-2 distances of 0.01 and sigma for 1-3 distances of 0.01
 C26C, C27C, C28C, C29C, C30C, C31C, C32C, C33C, C34C
 with sigma for 1-2 distances of 0.01 and sigma for 1-3 distances of 0.01
4. Uiso/Uaniso restraints and constraints
C26A \\sim C27A \\sim C28A \\sim C29A \\sim C30A \\sim C31A \\sim C32A \\sim
C33A \\sim C34A: within 2A with sigma of 0.01 and sigma for terminal atoms of
0.02 within 2A
C26D \\sim C27D \\sim C28D \\sim C29D \\sim C30D \\sim C31D \\sim C32D \\sim
C33D \\sim C34D \\sim C35D \\sim C36D: within 2A with sigma of 0.01 and sigma
for terminal atoms of 0.02 within 2A
C26B \\sim C27B \\sim C28B \\sim C29B \\sim C30B: within 2A with sigma of 0.01
and sigma for terminal atoms of 0.02 within 2A
C26C \\sim C27C \\sim C28C \\sim C29C \\sim C30C \\sim C31C \\sim C32C \\sim
C33C \\sim C34C: within 2A with sigma of 0.005 and sigma for terminal atoms of
0.01 within 2A
Uanis(C27B) \\sim Ueq, Uanis(C28B) \\sim Ueq, Uanis(C29B) \\sim Ueq: with sigma
of 0.03 and sigma for terminal atoms of 0.06
Uanis(C27C) \\sim Ueq: with sigma of 0.05 and sigma for terminal atoms of 0.1
Uanis(N20S) \\sim Ueq, Uanis(C20S) \\sim Ueq, Uanis(C21S) \\sim Ueq: with sigma
of 0.01 and sigma for terminal atoms of 0.02
Uanis(C41S) = Uanis(C40S) = Uanis(N40S)
Uanis(N50S) = Uanis(C50S) = Uanis(C51S)
Uanis(N30S) = Uanis(C30S) = Uanis(C31S)
Uanis(C10S) = Uanis(C11S) = Uanis(N10S)
Uanis(N1S) = Uanis(C1S) = Uanis(C2S)
Uanis(N20S) = Uanis(C20S) = Uanis(C21S)
Uanis(C60S) = Uanis(N60S) = Uanis(C61S)
5.a Ternary CH refined with riding coordinates:
 C19A(H19A), C19B(H19B), C19C(H19C), C19D(H19D), C26A(H26A), C26B(H26B),
 C26C(H26C), C26D(H26D)
5.b Secondary CH2 refined with riding coordinates:
 C27A(H27A,H27B), C27B(H27C,H27D), C27C(H27E,H27F), C27D(H27G,H27H), C28A(H28A,
 H28B), C28B(H28C,H28D), C28C(H28E,H28F), C28D(H28G,H28H), C29A(H29A,H29B),
 C29B(H29C,H29D), C29C(H29E,H29F), C29D(H29G,H29H), C30A(H30A,H30B), C30C(H30F,
 H30G), C30D(H30H,H30I), C31A(H31A,H31B), C31C(H31C,H31D), C31D(H31E,H31F),
 C32A(H32A,H32B), C32C(H32C,H32D), C32D(H32E,H32F), C33A(H33A,H33B), C33C(H33C,
 H33D), C33D(H33E,H33F), C34D(H34G,H34H), C35D(H35A,H35B)
5.c Aromatic/amide H refined with riding coordinates:
 C1A(H1A), C1B(H1B), C1C(H1C), C1D(H1D), C2A(H2A), C2B(H2B), C2C(H2C),
 C2D(H2D), C4A(H4A), C4B(H4B), C4C(H4C), C4D(H4D), C5A(H5A), C5B(H5B), C5C(H5C),
  C5D(H5D), C8A(H8A), C8B(H8B), C8C(H8C), C8D(H8D), C9A(H9A), C9B(H9B),
 C9C(H9C), C9D(H9D), C11A(H11A), C11B(H11B), C11C(H11C), C11D(H11D), C12A(H12A),
  C12B(H12B), C12C(H12C), C12D(H12D), C14A(H14A), C14B(H14B), C14C(H14C),
 C14D(H14D), C16A(H16A), C16B(H16B), C16C(H16C), C16D(H16D), C18A(H18A),
 C18B(H18B), C18C(H18C), C18D(H18D), C21A(H21A), C21B(H21B), C21C(H21C),
 C21D(H21D), C24A(H24A), C24B(H24B), C24C(H24C), C24D(H24D)
5.d Idealised Me refined as rotating group:
 C30B(H30C,H30D,H30E), C34A(H34A,H34B,H34C), C34C(H34D,H34E,H34F), C36D(H36A,
 H36B,H36C), C2S(H2SA,H2SB,H2SC), C11S(H11E,H11F,H11G), C21S(H21E,H21F,H21G),
 C31S(H31G,H31H,H31I), C41S(H41A,H41B,H41C), C51S(H51A,H51B,H51C), C61S(H61A,
 H61B,H61C)
;
_smtbx_masks_void_probe_radius 1.2
_smtbx_masks_void_truncation_radius 1.2
_olex2_submission_special_instructions 'No special instructions were received'
_oxdiff_exptl_absorpt_empirical_details
;
Empirical correction (ABSPACK) includes:
- Absorption correction using spherical harmonics
- Frame scaling
;
_oxdiff_exptl_absorpt_empirical_full_max 1.242
_oxdiff_exptl_absorpt_empirical_full_min 0.867

loop_
_space_group_symop_operation_xyz
'x, y, z'
'-x+1/2, -y, z+1/2'
'-y+3/4, x+1/4, z+1/4'
'y+3/4, -x+3/4, z+3/4'
'x+1/2, y+1/2, z+1/2'
'-x+1, -y+1/2, z+1'
'-y+5/4, x+3/4, z+3/4'
'y+5/4, -x+5/4, z+5/4'
'-x, -y, -z'
'x-1/2, y, -z-1/2'
'y-3/4, -x-1/4, -z-1/4'
'-y-3/4, x-3/4, -z-3/4'
'-x+1/2, -y+1/2, -z+1/2'
'x, y+1/2, -z'
'y-1/4, -x+1/4, -z+1/4'
'-y-1/4, x-1/4, -z-1/4'

loop_
_atom_site_label
_atom_site_type_symbol
_atom_site_fract_x
_atom_site_fract_y
_atom_site_fract_z
_atom_site_U_iso_or_equiv
_atom_site_adp_type
_atom_site_occupancy
_atom_site_site_symmetry_order
_atom_site_calc_flag
_atom_site_refinement_flags_posn
_atom_site_refinement_flags_adp
_atom_site_refinement_flags_occupancy
_atom_site_disorder_assembly
_atom_site_disorder_group
O1A O 0.61507(7) 0.90003(6) 0.65612(4) 0.0456(6) Uani 1 1 d . . . . .
O1B O 0.72268(9) 0.98492(8) 0.73172(6) 0.0711(9) Uani 1 1 d . . . . .
O1C O 0.65289(10) 0.88637(10) 0.81818(6) 0.0772(10) Uani 1 1 d . . . . .
O1D O 0.53774(7) 0.81153(7) 0.74390(5) 0.0543(7) Uani 1 1 d . . . . .
O2A O 0.66077(7) 0.94108(7) 0.66376(5) 0.0526(7) Uani 1 1 d . . . . .
O2B O 0.72026(10) 0.96922(9) 0.77243(7) 0.0771(10) Uani 1 1 d . . . . .
O2C O 0.60570(9) 0.84646(9) 0.81149(5) 0.0709(9) Uani 1 1 d . . . . .
O2D O 0.53940(7) 0.82614(7) 0.70286(5) 0.0498(7) Uani 1 1 d . . . . .
C1A C 0.61302(12) 0.69488(10) 0.63344(7) 0.0522(10) Uani 1 1 d . . . . .
H1A H 0.630860 0.678178 0.629271 0.063 Uiso 1 1 calc R U . . .
C1B C 0.82585(14) 0.89272(18) 0.63854(12) 0.0936(19) Uani 1 1 d . . . . .
H1B H 0.844472 0.878100 0.644348 0.112 Uiso 1 1 calc R U . . .
C1C C 0.85276(17) 0.87159(18) 0.80837(13) 0.095(2) Uani 1 1 d . . . . .
H1C H 0.862981 0.848737 0.806314 0.114 Uiso 1 1 calc R U . . .
C1D C 0.64704(18) 0.67434(15) 0.81062(12) 0.0942(19) Uani 1 1 d . . . . .
H1D H 0.659094 0.656074 0.802242 0.113 Uiso 1 1 calc R U . . .
C2A C 0.59457(12) 0.69077(10) 0.65443(8) 0.0544(11) Uani 1 1 d . . . . .
H2A H 0.600794 0.672039 0.664909 0.065 Uiso 1 1 calc R U . . .
C2B C 0.79579(13) 0.87666(16) 0.62957(12) 0.0878(17) Uani 1 1 d . . . . .
H2B H 0.793920 0.851513 0.629095 0.105 Uiso 1 1 calc R U . . .
C2C C 0.85623(16) 0.89665(17) 0.79098(13) 0.096(2) Uani 1 1 d . . . . .
H2C H 0.868959 0.891064 0.776930 0.116 Uiso 1 1 calc R U . . .
C2D C 0.66632(19) 0.70059(18) 0.82154(12) 0.098(2) Uani 1 1 d . . . . .
H2D H 0.691422 0.701073 0.819957 0.117 Uiso 1 1 calc R U . . .
C3A C 0.56676(11) 0.71387(10) 0.66050(7) 0.0494(10) Uani 1 1 d . . . . .
C3B C 0.76817(13) 0.89796(15) 0.62121(9) 0.0715(14) Uani 1 1 d . . . . .
C3C C 0.84081(15) 0.93138(17) 0.79369(13) 0.0924(19) Uani 1 1 d . . . . .
C3D C 0.6493(2) 0.72647(18) 0.83492(10) 0.0916(19) Uani 1 1 d . . . . .
C4A C 0.55454(11) 0.73636(10) 0.64263(8) 0.0520(10) Uani 1 1 d . . . . .
H4A H 0.532888 0.748887 0.644783 0.062 Uiso 1 1 calc R U . . .
C4B C 0.77484(15) 0.93329(17) 0.61727(10) 0.0872(17) Uani 1 1 d . . . . .
H4B H 0.758255 0.947142 0.608585 0.105 Uiso 1 1 calc R U . . .
C4C C 0.82872(18) 0.94098(18) 0.81591(14) 0.103(2) Uani 1 1 d . . . . .
H4C H 0.822283 0.964907 0.819063 0.124 Uiso 1 1 calc R U . . .
C4D C 0.6138(2) 0.7210(2) 0.84066(11) 0.101(2) Uani 1 1 d . . . . .
H4D H 0.602647 0.735072 0.852454 0.121 Uiso 1 1 calc R U . . .
C5A C 0.57339(11) 0.74069(10) 0.62192(7) 0.0488(10) Uani 1 1 d . . . . .
H5A H 0.564346 0.755780 0.609858 0.059 Uiso 1 1 calc R U . . .
C5B C 0.80573(15) 0.94901(17) 0.62590(11) 0.0897(18) Uani 1 1 d . . . . .
H5B H 0.810385 0.973296 0.622593 0.108 Uiso 1 1 calc R U . . .
C5C C 0.82599(17) 0.9153(2) 0.83380(14) 0.111(2) Uani 1 1 d . . . . .
H5C H 0.818459 0.921993 0.849223 0.133 Uiso 1 1 calc R U . . .
C5D C 0.5950(2) 0.6947(2) 0.82902(11) 0.104(2) Uani 1 1 d . . . . .
H5D H 0.570895 0.690808 0.833170 0.125 Uiso 1 1 calc R U . . .
C6A C 0.60584(11) 0.72306(11) 0.61841(7) 0.0502(10) Uani 1 1 d . . . . .
C6B C 0.83009(13) 0.92927(16) 0.63946(12) 0.0860(18) Uani 1 1 d . . . . .
C6C C 0.83435(17) 0.87948(18) 0.82902(12) 0.0897(19) Uani 1 1 d . . . . .
C6D C 0.61010(17) 0.67407(15) 0.81162(10) 0.0790(15) Uani 1 1 d . . . . .
C7A C 0.63293(11) 0.74319(10) 0.60549(7) 0.0487(10) Uani 1 1 d . . . . .
C7B C 0.84908(13) 0.94583(15) 0.65932(11) 0.0752(15) Uani 1 1 d . . . . .
C7C C 0.81386(17) 0.85121(19) 0.84156(12) 0.0868(17) Uani 1 1 d . . . . .
C7D C 0.58846(16) 0.66290(14) 0.79127(10) 0.0746(15) Uani 1 1 d . . . . .
C8A C 0.62418(11) 0.77155(11) 0.59093(7) 0.0532(10) Uani 1 1 d . . . . .
H8A H 0.604433 0.769427 0.580545 0.064 Uiso 1 1 calc R U . . .
C8B C 0.83895(17) 0.97910(19) 0.66625(14) 0.101(2) Uani 1 1 d . . . . .
H8B H 0.832512 0.996076 0.654565 0.121 Uiso 1 1 calc R U . . .
C8C C 0.7917(2) 0.86058(17) 0.85989(12) 0.095(2) Uani 1 1 d . . . . .
H8C H 0.797687 0.879831 0.870002 0.114 Uiso 1 1 calc R U . . .
C8D C 0.55304(16) 0.67456(15) 0.78950(10) 0.0809(16) Uani 1 1 d . . . . .
H8D H 0.539094 0.676310 0.803481 0.097 Uiso 1 1 calc R U . . .
C9A C 0.64327(10) 0.80261(12) 0.59112(7) 0.0498(10) Uani 1 1 d . . . . .
H9A H 0.635857 0.822129 0.581673 0.060 Uiso 1 1 calc R U . . .
C9B C 0.83791(16) 0.98838(16) 0.68946(15) 0.100(2) Uani 1 1 d . . . . .
H9B H 0.830617 1.011646 0.693774 0.119 Uiso 1 1 calc R U . . .
C9C C 0.7606(2) 0.84194(18) 0.86354(10) 0.096(2) Uani 1 1 d . . . . .
H9C H 0.744805 0.849308 0.875700 0.116 Uiso 1 1 calc R U . . .
C9D C 0.53800(15) 0.68354(13) 0.76798(9) 0.0726(14) Uani 1 1 d . . . . .
H9D H 0.514125 0.691613 0.767411 0.087 Uiso 1 1 calc R U . . .
C10A C 0.67352(11) 0.80543(12) 0.60518(7) 0.0532(10) Uani 1 1 d . . . . .
C10B C 0.84733(15) 0.96439(16) 0.70695(13) 0.0868(18) Uani 1 1 d . . . . .
C10C C 0.75196(17) 0.81246(17) 0.84970(10) 0.0898(19) Uani 1 1 d . . . . .
C10D C 0.55738(13) 0.68087(12) 0.74736(9) 0.0641(12) Uani 1 1 d . . . . .
C11A C 0.68727(11) 0.77467(12) 0.61498(8) 0.0572(11) Uani 1 1 d . . . . .
H11A H 0.710459 0.774676 0.621602 0.069 Uiso 1 1 calc R U . . .
C11B C 0.86587(14) 0.93487(17) 0.69975(14) 0.0907(19) Uani 1 1 d . . . . .
H11B H 0.878354 0.920834 0.710982 0.109 Uiso 1 1 calc R U . . .
C11C C 0.77905(18) 0.79834(17) 0.83481(10) 0.0866(17) Uani 1 1 d . . . . .
H11C H 0.776471 0.775552 0.827796 0.104 Uiso 1 1 calc R U . . .
C11D C 0.58880(15) 0.66105(13) 0.74832(9) 0.0723(14) Uani 1 1 d . . . . .
H11D H 0.599822 0.653316 0.734081 0.087 Uiso 1 1 calc R U . . .
C12A C 0.66725(13) 0.74404(12) 0.61509(8) 0.0600(12) Uani 1 1 d . . . . .
H12A H 0.676917 0.723041 0.621831 0.072 Uiso 1 1 calc R U . . .
C12B C 0.86620(16) 0.92574(18) 0.67585(14) 0.0929(18) Uani 1 1 d . . . . .
H12B H 0.878622 0.905050 0.670951 0.111 Uiso 1 1 calc R U . . .
C12C C 0.80912(17) 0.81842(17) 0.83077(11) 0.0896(18) Uani 1 1 d . . . . .
H12C H 0.826921 0.809624 0.820387 0.107 Uiso 1 1 calc R U . . .
C12D C 0.60381(16) 0.65274(14) 0.77001(11) 0.0834(16) Uani 1 1 d . . . . .
H12D H 0.625346 0.639621 0.770338 0.100 Uiso 1 1 calc R U . . .
C13A C 0.68572(11) 0.84035(12) 0.61427(7) 0.0532(10) Uani 1 1 d . . . . .
C13B C 0.83099(14) 0.96493(14) 0.73041(12) 0.0796(16) Uani 1 1 d . . . . .
C13C C 0.71422(16) 0.80379(16) 0.84449(9) 0.0809(16) Uani 1 1 d . . . . .
C13D C 0.55145(11) 0.70476(11) 0.72679(8) 0.0531(10) Uani 1 1 d . . . . .
C14A C 0.71991(11) 0.85360(12) 0.61104(8) 0.0559(11) Uani 1 1 d . . . . .
H14A H 0.736085 0.840995 0.601231 0.067 Uiso 1 1 calc R U . . .
C14B C 0.84801(15) 0.95468(14) 0.75165(12) 0.0805(16) Uani 1 1 d . . . . .
H14B H 0.872990 0.951218 0.751915 0.097 Uiso 1 1 calc R U . . .
C14C C 0.69942(18) 0.76906(17) 0.84570(9) 0.0879(18) Uani 1 1 d . . . . .
H14C H 0.712911 0.750071 0.852162 0.105 Uiso 1 1 calc R U . . .
C14D C 0.55602(11) 0.69494(10) 0.70341(7) 0.0514(10) Uani 1 1 d . . . . .
H14D H 0.558430 0.670525 0.699509 0.062 Uiso 1 1 calc R U . . .
C15A C 0.73069(12) 0.88443(13) 0.62172(8) 0.0614(12) Uani 1 1 d . . . . .
C15B C 0.82849(16) 0.94973(14) 0.77183(13) 0.0892(19) Uani 1 1 d . . . . .
C15C C 0.66540(16) 0.76303(17) 0.83747(10) 0.0875(17) Uani 1 1 d . . . . .
C15D C 0.55714(10) 0.72035(11) 0.68542(7) 0.0502(10) Uani 1 1 d . . . . .
C16A C 0.70709(12) 0.90202(11) 0.63723(8) 0.0542(10) Uani 1 1 d . . . . .
H16A H 0.714512 0.923309 0.644784 0.065 Uiso 1 1 calc R U . . .
C16B C 0.79167(13) 0.95479(12) 0.77148(11) 0.0740(15) Uani 1 1 d . . . . .
H16B H 0.778364 0.952064 0.785662 0.089 Uiso 1 1 calc R U . . .
C16C C 0.64694(16) 0.79078(16) 0.82716(9) 0.0795(15) Uani 1 1 d . . . . .
H16C H 0.623787 0.786219 0.821226 0.095 Uiso 1 1 calc R U . . .
C16D C 0.55320(10) 0.75667(10) 0.69198(7) 0.0474(9) Uani 1 1 d . . . . .
H16D H 0.552935 0.774284 0.679931 0.057 Uiso 1 1 calc R U . . .
C17A C 0.67374(10) 0.88908(11) 0.64162(7) 0.0485(10) Uani 1 1 d . . . . .
C17B C 0.77456(14) 0.96369(13) 0.75071(12) 0.0758(15) Uani 1 1 d . . . . .
C17C C 0.66019(14) 0.82434(16) 0.82505(8) 0.0727(14) Uani 1 1 d . . . . .
C17D C 0.54979(10) 0.76696(11) 0.71523(7) 0.0473(9) Uani 1 1 d . . . . .
C18A C 0.66294(11) 0.85846(10) 0.62941(7) 0.0472(9) Uani 1 1 d . . . . .
H18A H 0.639436 0.849881 0.631550 0.057 Uiso 1 1 calc R U . . .
C18B C 0.79491(15) 0.96952(13) 0.73045(12) 0.0767(15) Uani 1 1 d . . . . .
H18B H 0.783452 0.976880 0.716285 0.092 Uiso 1 1 calc R U . . .
C18C C 0.69408(16) 0.83036(15) 0.83451(8) 0.0787(15) Uani 1 1 d . . . . .
H18C H 0.703532 0.853734 0.834017 0.094 Uiso 1 1 calc R U . . .
C18D C 0.54765(11) 0.74075(12) 0.73237(8) 0.0585(11) Uani 1 1 d . . . . .
H18D H 0.543487 0.747391 0.748368 0.070 Uiso 1 1 calc R U . . .
C19A C 0.65129(10) 0.90480(10) 0.66137(7) 0.0447(9) Uani 1 1 d . . . . .
H19A H 0.656890 0.892179 0.676505 0.054 Uiso 1 1 calc R U . . .
C19B C 0.73427(14) 0.96088(13) 0.74940(10) 0.0729(15) Uani 1 1 d . . . . .
H19B H 0.727347 0.936150 0.744906 0.088 Uiso 1 1 calc R U . . .
C19C C 0.64264(13) 0.85220(14) 0.80969(8) 0.0674(13) Uani 1 1 d . . . . .
H19C H 0.650400 0.849266 0.792859 0.081 Uiso 1 1 calc R U . . .
C19D C 0.55399(11) 0.80570(11) 0.72164(7) 0.0503(10) Uani 1 1 d . . . . .
H19D H 0.579879 0.811234 0.722998 0.060 Uiso 1 1 calc R U . . .
C20A C 0.59145(9) 0.89707(10) 0.67499(7) 0.0418(9) Uani 1 1 d . . . . .
C20B C 0.69010(13) 0.97792(12) 0.72057(9) 0.0673(13) Uani 1 1 d . . . . .
C20C C 0.65318(15) 0.91464(14) 0.80212(9) 0.0693(14) Uani 1 1 d . . . . .
C20D C 0.55129(11) 0.83886(13) 0.75792(8) 0.0569(11) Uani 1 1 d . . . . .
C21A C 0.57818(9) 0.86392(10) 0.68094(7) 0.0442(9) Uani 1 1 d . . . . .
H21A H 0.586002 0.843604 0.672435 0.053 Uiso 1 1 calc R U . . .
C21B C 0.69054(12) 0.96091(11) 0.69880(9) 0.0609(12) Uani 1 1 d . . . . .
H21B H 0.712214 0.952318 0.692378 0.073 Uiso 1 1 calc R U . . .
C21C C 0.68609(16) 0.92635(14) 0.79327(10) 0.0763(16) Uani 1 1 d . . . . .
H21C H 0.707184 0.913841 0.797208 0.092 Uiso 1 1 calc R U . . .
C21D C 0.57325(12) 0.83051(13) 0.77633(8) 0.0593(11) Uani 1 1 d . . . . .
H21D H 0.580923 0.806679 0.778341 0.071 Uiso 1 1 calc R U . . .
C22A C 0.55404(9) 0.85996(10) 0.69881(7) 0.0408(8) Uani 1 1 d . . . . .
C22B C 0.65916(11) 0.95662(10) 0.68659(8) 0.0537(10) Uani 1 1 d . . . . .
C22C C 0.68781(15) 0.95595(14) 0.77890(9) 0.0708(14) Uani 1 1 d . . . . .
C22D C 0.58434(13) 0.85596(14) 0.79191(8) 0.0640(12) Uani 1 1 d . . . . .
C23A C 0.54192(10) 0.88874(11) 0.71161(7) 0.0476(9) Uani 1 1 d . . . . .
C23B C 0.62779(11) 0.96887(10) 0.69496(8) 0.0522(10) Uani 1 1 d . . . . .
C23C C 0.65654(16) 0.97431(14) 0.77272(10) 0.0778(16) Uani 1 1 d . . . . .
C23D C 0.57323(13) 0.89099(14) 0.78961(8) 0.0676(13) Uani 1 1 d . . . . .
C24A C 0.55500(10) 0.92157(10) 0.70571(7) 0.0475(10) Uani 1 1 d . . . . .
H24A H 0.547374 0.941614 0.714572 0.057 Uiso 1 1 calc R U . . .
C24B C 0.62786(12) 0.98478(11) 0.71732(9) 0.0617(12) Uani 1 1 d . . . . .
H24B H 0.605978 0.992682 0.723822 0.074 Uiso 1 1 calc R U . . .
C24C C 0.62397(15) 0.96159(14) 0.78213(10) 0.0738(15) Uani 1 1 d . . . . .
H24C H 0.602623 0.973648 0.778169 0.089 Uiso 1 1 calc R U . . .
C24D C 0.55138(11) 0.89900(12) 0.77008(7) 0.0546(11) Uani 1 1 d . . . . .
H24D H 0.544409 0.922993 0.767794 0.066 Uiso 1 1 calc R U . . .
C25A C 0.57931(10) 0.92674(10) 0.68703(7) 0.0458(9) Uani 1 1 d . . . . .
C25B C 0.65896(13) 0.98951(11) 0.73050(9) 0.0633(12) Uani 1 1 d . . . . .
C25C C 0.62221(14) 0.93249(15) 0.79677(9) 0.0698(14) Uani 1 1 d . . . . .
C25D C 0.53966(11) 0.87429(12) 0.75425(7) 0.0536(10) Uani 1 1 d . . . . .
C26A C 0.59348(11) 0.96326(11) 0.68081(8) 0.0554(10) Uani 1 1 d D U . . .
H26A H 0.600000 0.962929 0.663635 0.066 Uiso 1 1 calc R U . . .
C26B C 0.65880(15) 1.00519(13) 0.75551(10) 0.0786(15) Uani 1 1 d D U . . .
H26B H 0.682581 1.016416 0.757939 0.094 Uiso 1 1 calc R U . . .
C26C C 0.58759(18) 0.92047(16) 0.80617(10) 0.0926(17) Uani 1 1 d D U . . .
H26C H 0.592872 0.908589 0.821624 0.111 Uiso 1 1 calc R U . . .
C26D C 0.51698(11) 0.88342(11) 0.73305(7) 0.0524(10) Uani 1 1 d . U . . .
H26D H 0.501705 0.862327 0.729586 0.063 Uiso 1 1 calc R U . . .
C27A C 0.56696(12) 0.99382(12) 0.68448(10) 0.0685(12) Uani 1 1 d D U . . .
H27A H 0.559663 0.994043 0.701339 0.082 Uiso 1 1 calc R U . . .
H27B H 0.579318 1.016513 0.681256 0.082 Uiso 1 1 calc R U . . .
C27B C 0.63102(19) 1.03474(15) 0.75889(12) 0.1056(19) Uani 1 1 d D U . . .
H27C H 0.607142 1.024985 0.755492 0.127 Uiso 1 1 calc R U . . .
H27D H 0.631316 1.042543 0.775638 0.127 Uiso 1 1 calc R U . . .
C27C C 0.5590(2) 0.9480(2) 0.81146(13) 0.1205(19) Uani 1 1 d D U . . .
H27E H 0.569579 0.965681 0.822336 0.145 Uiso 1 1 calc R U . . .
H27F H 0.553913 0.960553 0.796412 0.145 Uiso 1 1 calc R U . . .
C27D C 0.49250(12) 0.91461(13) 0.73775(9) 0.0633(11) Uani 1 1 d . U . . .
H27G H 0.507277 0.935668 0.741337 0.076 Uiso 1 1 calc R U . . .
H27H H 0.478285 0.909284 0.752076 0.076 Uiso 1 1 calc R U . . .
C28A C 0.53487(16) 0.99234(18) 0.66975(13) 0.1048(18) Uani 1 1 d D U . . .
H28A H 0.522050 0.970005 0.673272 0.126 Uiso 1 1 calc R U . . .
H28B H 0.542062 0.991598 0.652882 0.126 Uiso 1 1 calc R U . . .
C28B C 0.6375(3) 1.0669(2) 0.7429(2) 0.177(3) Uani 1 1 d D U . . .
H28C H 0.660227 1.078134 0.747612 0.212 Uiso 1 1 calc R U . . .
H28D H 0.640190 1.058533 0.726380 0.212 Uiso 1 1 calc R U . . .
C28C C 0.5240(3) 0.9374(4) 0.8218(2) 0.216(3) Uani 1 1 d D U . . .
H28E H 0.530678 0.927703 0.837476 0.259 Uiso 1 1 calc R U . . .
H28F H 0.517265 0.916511 0.812188 0.259 Uiso 1 1 calc R U . . .
C28D C 0.46697(13) 0.92425(15) 0.71760(9) 0.0739(13) Uani 1 1 d . U . . .
H28G H 0.449179 0.905104 0.715749 0.089 Uiso 1 1 calc R U . . .
H28H H 0.480436 0.926125 0.702588 0.089 Uiso 1 1 calc R U . . .
C29A C 0.5097(3) 1.0232(3) 0.6733(2) 0.175(3) Uani 1 1 d D U . . .
H29A H 0.485992 1.015282 0.667904 0.210 Uiso 1 1 calc R U . . .
H29B H 0.507944 1.027325 0.690584 0.210 Uiso 1 1 calc R U . . .
C29B C 0.6092(4) 1.0945(3) 0.7435(3) 0.233(4) Uani 1 1 d D U . . .
H29C H 0.610021 1.105265 0.759486 0.280 Uiso 1 1 calc R U . . .
H29D H 0.586286 1.081659 0.742430 0.280 Uiso 1 1 calc R U . . .
C29C C 0.4865(4) 0.9560(4) 0.8270(3) 0.249(3) Uani 1 1 d D U . . .
H29E H 0.490451 0.978001 0.836237 0.299 Uiso 1 1 calc R U . . .
H29F H 0.471747 0.939857 0.836770 0.299 Uiso 1 1 calc R U . . .
C29D C 0.44767(16) 0.95975(18) 0.72244(11) 0.0982(17) Uani 1 1 d . U . . .
H29G H 0.431324 0.955642 0.735906 0.118 Uiso 1 1 calc R U . . .
H29H H 0.465837 0.976824 0.728003 0.118 Uiso 1 1 calc R U . . .
C30A C 0.5163(4) 1.0557(3) 0.6628(3) 0.252(4) Uani 1 1 d D U . . .
H30A H 0.521021 1.051997 0.645711 0.303 Uiso 1 1 calc R U . . .
H30B H 0.537796 1.066229 0.669971 0.303 Uiso 1 1 calc R U . . .
C30B C 0.6068(5) 1.1260(4) 0.7255(3) 0.322(8) Uani 1 1 d D U . . .
H30C H 0.612485 1.117424 0.709534 0.483 Uiso 1 1 calc R U . . .
H30D H 0.623842 1.144519 0.730024 0.483 Uiso 1 1 calc R U . . .
H30E H 0.582765 1.135870 0.725634 0.483 Uiso 1 1 calc R U . . .
C30C C 0.4650(4) 0.9658(5) 0.8027(3) 0.265(3) Uani 1 1 d D U . . .
H30F H 0.481324 0.970291 0.789315 0.318 Uiso 1 1 calc R U . . .
H30G H 0.447930 0.946893 0.798284 0.318 Uiso 1 1 calc R U . . .
C30D C 0.42748(19) 0.97735(17) 0.70417(12) 0.1015(18) Uani 1 1 d . U . . .
H30H H 0.408245 0.961172 0.699038 0.122 Uiso 1 1 calc R U . . .
H30I H 0.443260 0.981152 0.690372 0.122 Uiso 1 1 calc R U . . .
C31A C 0.4839(4) 1.0827(4) 0.6657(3) 0.285(5) Uani 1 1 d D U . . .
H31A H 0.477590 1.077598 0.682401 0.342 Uiso 1 1 calc R U . . .
H31B H 0.497409 1.105175 0.666581 0.342 Uiso 1 1 calc R U . . .
C31C C 0.4469(5) 0.9980(5) 0.8102(3) 0.278(3) Uani 1 1 d D U . . .
H31C H 0.463581 1.012709 0.819619 0.334 Uiso 1 1 calc R U . . .
H31D H 0.426762 0.991563 0.820644 0.334 Uiso 1 1 calc R U . . .
C31D C 0.4108(2) 1.01313(18) 0.71085(14) 0.118(2) Uani 1 1 d . U . . .
H31E H 0.396582 1.009609 0.725431 0.142 Uiso 1 1 calc R U . . .
H31F H 0.430232 1.029762 0.714832 0.142 Uiso 1 1 calc R U . . .
C32A C 0.4498(5) 1.0967(4) 0.6576(3) 0.314(5) Uani 1 1 d D U . . .
H32A H 0.448436 1.090604 0.640527 0.377 Uiso 1 1 calc R U . . .
H32B H 0.431521 1.082044 0.665537 0.377 Uiso 1 1 calc R U . . .
C32C C 0.4331(5) 1.0199(5) 0.7893(3) 0.291(4) Uani 1 1 d D U . . .
H32C H 0.454367 1.024431 0.779499 0.349 Uiso 1 1 calc R U . . .
H32D H 0.418435 1.002941 0.780102 0.349 Uiso 1 1 calc R U . . .
C32D C 0.3883(3) 1.0301(2) 0.69346(18) 0.161(3) Uani 1 1 d . U . . .
H32E H 0.368510 1.013875 0.689485 0.194 Uiso 1 1 calc R U . . .
H32F H 0.402275 1.034051 0.678830 0.194 Uiso 1 1 calc R U . . .
C33A C 0.4373(6) 1.1323(5) 0.6592(3) 0.324(6) Uani 1 1 d D U . . .
H33A H 0.458453 1.147890 0.659062 0.389 Uiso 1 1 calc R U . . .
H33B H 0.426233 1.134912 0.675049 0.389 Uiso 1 1 calc R U . . .
C33C C 0.4121(5) 1.0549(5) 0.7884(4) 0.298(4) Uani 1 1 d D U . . .
H33C H 0.400017 1.054346 0.804025 0.357 Uiso 1 1 calc R U . . .
H33D H 0.431448 1.072408 0.790487 0.357 Uiso 1 1 calc R U . . .
C33D C 0.3729(4) 1.0658(3) 0.7018(2) 0.206(4) Uani 1 1 d . U . . .
H33E H 0.360939 1.062304 0.717264 0.248 Uiso 1 1 calc R U . . .
H33F H 0.392613 1.082797 0.704277 0.248 Uiso 1 1 calc R U . . .
C34A C 0.4115(6) 1.1471(6) 0.6414(4) 0.377(9) Uani 1 1 d D U . . .
H34A H 0.422458 1.146934 0.625673 0.566 Uiso 1 1 calc R U . . .
H34B H 0.405312 1.171459 0.645808 0.566 Uiso 1 1 calc R U . . .
H34C H 0.390029 1.132412 0.641225 0.566 Uiso 1 1 calc R U . . .
C34C C 0.3865(5) 1.0759(5) 0.7745(4) 0.318(6) Uani 1 1 d D U . . .
H34D H 0.374926 1.060580 0.762748 0.477 Uiso 1 1 calc R U . . .
H34E H 0.399006 1.095183 0.766287 0.477 Uiso 1 1 calc R U . . .
H34F H 0.368486 1.086029 0.785049 0.477 Uiso 1 1 calc R U . . .
C34D C 0.3461(4) 1.0823(3) 0.6843(3) 0.253(4) Uani 1 1 d . U . . .
H34G H 0.324197 1.067730 0.684067 0.303 Uiso 1 1 calc R U . . .
H34H H 0.356367 1.081908 0.668111 0.303 Uiso 1 1 calc R U . . .
C35D C 0.3363(5) 1.1220(4) 0.6912(3) 0.280(5) Uani 1 1 d . U . . .
H35A H 0.325455 1.121612 0.707182 0.336 Uiso 1 1 calc R U . . .
H35B H 0.358745 1.135573 0.692483 0.336 Uiso 1 1 calc R U . . .
C36D C 0.3110(5) 1.1431(5) 0.6746(4) 0.330(8) Uani 1 1 d . U . . .
H36A H 0.323865 1.150108 0.660263 0.495 Uiso 1 1 calc R U . . .
H36B H 0.302549 1.164416 0.682862 0.495 Uiso 1 1 calc R U . . .
H36C H 0.290744 1.128176 0.670327 0.495 Uiso 1 1 calc R U . . .
N1S N 0.70015(14) 0.87204(14) 0.74137(11) 0.1094(12) Uani 1 1 d . . . . .
C1S C 0.67053(18) 0.87927(17) 0.73874(14) 0.1094(12) Uani 1 1 d . . . . .
C2S C 0.63485(17) 0.88961(17) 0.73655(14) 0.1094(12) Uani 1 1 d . . . . .
H2SA H 0.633577 0.912816 0.728751 0.164 Uiso 1 1 calc R U . . .
H2SB H 0.624081 0.891195 0.752329 0.164 Uiso 1 1 calc R U . . .
H2SC H 0.621993 0.872014 0.727060 0.164 Uiso 1 1 calc R U . . .
N10S N 0.80540(18) 0.86804(18) 0.73663(12) 0.1208(15) Uani 1 1 d . . . . .
C10S C 0.7909(2) 0.8625(2) 0.75481(16) 0.1208(15) Uani 1 1 d . . . . .
C11S C 0.7717(2) 0.8566(2) 0.77693(14) 0.1208(15) Uani 1 1 d . . . . .
H11E H 0.746706 0.851448 0.773407 0.181 Uiso 1 1 calc R U . . .
H11F H 0.773163 0.877944 0.786812 0.181 Uiso 1 1 calc R U . . .
H11G H 0.782163 0.836471 0.785419 0.181 Uiso 1 1 calc R U . . .
N20S N 0.7390(2) 0.7713(2) 0.73375(13) 0.1469(17) Uani 1 1 d . U . . .
C20S C 0.7277(2) 0.7771(3) 0.75437(16) 0.1469(17) Uani 1 1 d . U . . .
C21S C 0.7167(2) 0.7801(3) 0.78252(14) 0.1469(17) Uani 1 1 d . U . . .
H21E H 0.690797 0.780744 0.783993 0.220 Uiso 1 1 calc R U . . .
H21F H 0.726855 0.801791 0.789257 0.220 Uiso 1 1 calc R U . . .
H21G H 0.725967 0.759399 0.791080 0.220 Uiso 1 1 calc R U . . .
N30S N 0.7347(2) 0.8068(2) 0.66882(13) 0.150(2) Uani 1 1 d . . . . .
C30S C 0.7397(3) 0.8336(3) 0.67756(17) 0.150(2) Uani 1 1 d D . . . .
C31S C 0.7524(2) 0.8716(2) 0.68893(15) 0.150(2) Uani 1 1 d D . . . .
H31G H 0.751273 0.890109 0.676723 0.225 Uiso 1 1 calc R U . . .
H31H H 0.776771 0.869541 0.694785 0.225 Uiso 1 1 calc R U . . .
H31I H 0.736587 0.877981 0.702076 0.225 Uiso 1 1 calc R U . . .
N40S N 0.64457(15) 0.80939(16) 0.71091(12) 0.1136(13) Uani 1 1 d . . . . .
C40S C 0.64610(19) 0.7941(2) 0.69324(15) 0.1136(13) Uani 1 1 d . . . . .
C41S C 0.64734(19) 0.77417(19) 0.67200(13) 0.1136(13) Uani 1 1 d . . . . .
H41A H 0.668170 0.781280 0.662736 0.170 Uiso 1 1 calc R U . . .
H41B H 0.625765 0.778603 0.662754 0.170 Uiso 1 1 calc R U . . .
H41C H 0.648943 0.748834 0.675799 0.170 Uiso 1 1 calc R U . . .
N50S N 0.65528(19) 0.71440(17) 0.72118(13) 0.1258(14) Uani 1 1 d . . . . .
C50S C 0.6478(2) 0.7283(2) 0.73848(17) 0.1258(14) Uani 1 1 d . . . . .
C51S C 0.6374(2) 0.7431(2) 0.75966(14) 0.1258(14) Uani 1 1 d . . . . .
H51A H 0.640985 0.768884 0.759058 0.189 Uiso 1 1 calc R U . . .
H51B H 0.651647 0.733076 0.772565 0.189 Uiso 1 1 calc R U . . .
H51C H 0.612266 0.737980 0.762431 0.189 Uiso 1 1 calc R U . . .
N60S N 0.5390(4) 1.0020(3) 0.7527(3) 0.224(4) Uani 1 1 d D . . . .
C60S C 0.5261(5) 1.0271(4) 0.7496(3) 0.224(4) Uani 1 1 d D . . . .
C61S C 0.5067(4) 1.0635(3) 0.7458(3) 0.224(4) Uani 1 1 d D . . . .
H61A H 0.520026 1.077805 0.734275 0.336 Uiso 1 1 calc R U . . .
H61B H 0.505254 1.076328 0.760850 0.336 Uiso 1 1 calc R U . . .
H61C H 0.482675 1.059253 0.739700 0.336 Uiso 1 1 calc R U . . .

loop_
_atom_site_aniso_label
_atom_site_aniso_U_11
_atom_site_aniso_U_22
_atom_site_aniso_U_33
_atom_site_aniso_U_23
_atom_site_aniso_U_13
_atom_site_aniso_U_12
O1A 0.0508(15) 0.0441(14) 0.0420(15) 0.0040(12) -0.0131(12) 0.0067(11)
O1B 0.074(2) 0.0471(17) 0.092(2) -0.0158(16) -0.0351(19) 0.0014(14)
O1C 0.095(3) 0.088(2) 0.0485(18) -0.0193(18) -0.0300(17) 0.0107(19)
O1D 0.0544(17) 0.0572(17) 0.0512(17) 0.0025(14) -0.0027(14) 0.0014(13)
O2A 0.0493(16) 0.0461(15) 0.0623(18) 0.0051(13) -0.0116(14) -0.0021(12)
O2B 0.078(2) 0.070(2) 0.083(3) -0.0226(19) -0.032(2) -0.0009(17)
O2C 0.081(2) 0.090(2) 0.0418(17) 0.0006(16) -0.0090(16) 0.0163(18)
O2D 0.0449(15) 0.0544(16) 0.0501(16) -0.0020(13) -0.0070(12) 0.0010(12)
C1A 0.066(3) 0.042(2) 0.049(2) -0.0098(18) -0.019(2) 0.0043(18)
C1B 0.049(3) 0.109(5) 0.123(5) 0.010(4) -0.007(3) 0.003(3)
C1C 0.094(4) 0.093(4) 0.098(5) -0.001(4) -0.047(4) 0.026(3)
C1D 0.111(5) 0.063(3) 0.109(5) 0.023(3) -0.047(4) 0.007(3)
C2A 0.071(3) 0.037(2) 0.055(3) -0.0008(19) -0.027(2) -0.0013(19)
C2B 0.051(3) 0.084(4) 0.128(5) -0.005(4) -0.001(3) -0.001(3)
C2C 0.078(4) 0.095(4) 0.116(5) -0.004(4) -0.049(4) 0.013(3)
C2D 0.108(5) 0.093(4) 0.092(4) 0.016(4) -0.050(4) 0.006(4)
C3A 0.056(2) 0.0346(19) 0.057(3) 0.0012(18) -0.024(2) -0.0115(17)
C3B 0.057(3) 0.085(4) 0.073(3) 0.001(3) 0.006(2) -0.017(2)
C3C 0.073(4) 0.095(4) 0.108(5) -0.014(4) -0.051(4) -0.009(3)
C3D 0.127(6) 0.101(5) 0.047(3) 0.019(3) -0.045(3) 0.001(4)
C4A 0.048(2) 0.046(2) 0.063(3) 0.001(2) -0.020(2) -0.0035(17)
C4B 0.071(3) 0.104(4) 0.087(4) 0.029(3) -0.002(3) -0.011(3)
C4C 0.118(5) 0.085(4) 0.107(5) -0.021(4) -0.066(4) 0.006(4)
C4D 0.104(5) 0.140(6) 0.059(4) 0.015(4) -0.021(3) -0.020(4)
C5A 0.055(2) 0.048(2) 0.043(2) -0.0031(18) -0.0268(19) 0.0005(18)
C5B 0.066(3) 0.101(4) 0.102(4) 0.034(4) -0.002(3) -0.030(3)
C5C 0.094(4) 0.132(6) 0.106(5) -0.043(5) -0.067(4) -0.008(4)
C5D 0.117(5) 0.136(6) 0.059(4) 0.042(4) -0.027(4) -0.028(5)
C6A 0.062(3) 0.050(2) 0.039(2) -0.0129(18) -0.0208(19) -0.0002(19)
C6B 0.049(3) 0.090(4) 0.119(5) 0.033(4) -0.002(3) -0.020(3)
C6C 0.086(4) 0.100(5) 0.083(4) -0.017(4) -0.054(4) 0.021(3)
C6D 0.102(5) 0.074(3) 0.061(3) 0.028(3) -0.017(3) -0.004(3)
C7A 0.057(2) 0.045(2) 0.044(2) -0.0185(18) -0.0169(19) 0.0130(18)
C7B 0.059(3) 0.066(3) 0.101(4) 0.014(3) -0.007(3) -0.015(2)
C7C 0.084(4) 0.104(5) 0.073(4) -0.004(4) -0.040(3) 0.020(4)
C7D 0.093(4) 0.067(3) 0.063(3) 0.028(3) -0.018(3) -0.001(3)
C8A 0.056(2) 0.062(3) 0.041(2) -0.012(2) -0.0105(19) 0.015(2)
C8B 0.093(4) 0.099(5) 0.111(6) 0.024(4) -0.037(4) -0.035(4)
C8C 0.098(5) 0.094(4) 0.092(5) -0.011(4) -0.061(4) 0.008(4)
C8D 0.090(4) 0.085(4) 0.068(3) 0.029(3) -0.014(3) -0.023(3)
C9A 0.049(2) 0.064(3) 0.037(2) -0.0050(19) -0.0038(18) 0.0083(19)
C9B 0.091(4) 0.070(4) 0.138(6) 0.022(4) -0.040(4) -0.026(3)
C9C 0.123(5) 0.116(5) 0.050(3) -0.004(3) -0.041(3) 0.028(4)
C9D 0.079(3) 0.073(3) 0.066(3) 0.023(3) -0.010(3) -0.007(3)
C10A 0.044(2) 0.069(3) 0.047(2) -0.004(2) 0.0017(18) 0.0121(19)
C10B 0.063(3) 0.079(4) 0.118(5) 0.006(4) -0.030(3) -0.018(3)
C10C 0.101(4) 0.108(4) 0.060(3) 0.011(3) -0.060(3) 0.006(3)
C10D 0.073(3) 0.055(3) 0.064(3) 0.005(2) -0.015(3) -0.011(2)
C11A 0.046(2) 0.069(3) 0.056(3) -0.004(2) -0.007(2) 0.011(2)
C11B 0.058(3) 0.085(4) 0.129(6) 0.026(4) -0.010(3) -0.012(3)
C11C 0.095(4) 0.087(4) 0.078(4) -0.008(3) -0.035(3) 0.026(3)
C11D 0.097(4) 0.060(3) 0.060(3) 0.010(2) -0.008(3) 0.007(3)
C12A 0.073(3) 0.048(2) 0.059(3) -0.004(2) -0.007(2) 0.020(2)
C12B 0.073(4) 0.091(4) 0.115(5) 0.015(4) -0.002(4) -0.006(3)
C12C 0.080(4) 0.089(4) 0.099(4) -0.013(4) -0.043(3) 0.027(3)
C12D 0.095(4) 0.066(3) 0.089(4) 0.023(3) -0.022(3) 0.008(3)
C13A 0.054(2) 0.063(3) 0.043(2) 0.003(2) -0.0098(19) 0.013(2)
C13B 0.060(3) 0.066(3) 0.112(5) -0.003(3) -0.033(3) -0.007(2)
C13C 0.104(4) 0.088(4) 0.050(3) -0.003(3) -0.030(3) 0.015(3)
C13D 0.054(2) 0.052(2) 0.053(3) 0.010(2) -0.016(2) -0.0118(18)
C14A 0.045(2) 0.072(3) 0.051(3) -0.002(2) -0.0037(19) 0.011(2)
C14B 0.065(3) 0.070(3) 0.106(5) 0.002(3) -0.030(3) -0.010(3)
C14C 0.118(5) 0.096(4) 0.049(3) 0.009(3) -0.023(3) 0.028(4)
C14D 0.062(3) 0.039(2) 0.054(3) 0.0013(18) -0.025(2) -0.0042(17)
C15A 0.061(3) 0.065(3) 0.059(3) 0.011(2) -0.006(2) 0.001(2)
C15B 0.078(4) 0.064(3) 0.126(5) -0.003(3) -0.056(4) -0.015(3)
C15C 0.097(4) 0.103(4) 0.063(3) 0.016(3) -0.039(3) -0.002(3)
C15D 0.048(2) 0.052(2) 0.050(2) 0.0040(19) -0.0202(19) -0.0119(17)
C16A 0.061(3) 0.052(2) 0.050(2) 0.008(2) -0.013(2) -0.0052(19)
C16B 0.068(3) 0.058(3) 0.096(4) -0.019(3) -0.033(3) -0.006(2)
C16C 0.095(4) 0.089(4) 0.055(3) 0.005(3) -0.026(3) -0.004(3)
C16D 0.043(2) 0.048(2) 0.051(2) 0.0076(19) -0.0074(18) -0.0008(16)
C17A 0.043(2) 0.052(2) 0.051(2) 0.0125(19) -0.0088(18) 0.0059(17)
C17B 0.067(3) 0.055(3) 0.105(4) -0.016(3) -0.031(3) 0.000(2)
C17C 0.075(3) 0.102(4) 0.041(3) -0.011(3) -0.010(2) 0.007(3)
C17D 0.037(2) 0.057(2) 0.048(2) 0.0041(19) -0.0039(17) 0.0012(17)
C18A 0.048(2) 0.048(2) 0.046(2) 0.0125(18) -0.0106(18) 0.0006(17)
C18B 0.076(4) 0.057(3) 0.097(4) -0.007(3) -0.033(3) -0.002(2)
C18C 0.105(4) 0.084(4) 0.047(3) -0.005(3) -0.030(3) 0.003(3)
C18D 0.053(2) 0.068(3) 0.054(3) 0.013(2) -0.008(2) 0.002(2)
C19A 0.046(2) 0.046(2) 0.042(2) 0.0079(17) -0.0145(17) -0.0009(16)
C19B 0.076(3) 0.052(3) 0.091(4) -0.017(3) -0.033(3) 0.004(2)
C19C 0.071(3) 0.086(4) 0.045(3) -0.008(2) -0.014(2) 0.017(3)
C19D 0.050(2) 0.054(2) 0.047(2) 0.0049(19) -0.0044(19) 0.0011(18)
C20A 0.0372(19) 0.050(2) 0.038(2) 0.0032(17) -0.0100(16) 0.0044(15)
C20B 0.068(3) 0.051(3) 0.084(3) -0.015(2) -0.028(3) 0.002(2)
C20C 0.093(4) 0.066(3) 0.049(3) -0.020(2) -0.025(3) 0.016(3)
C20D 0.053(2) 0.071(3) 0.047(2) -0.008(2) -0.003(2) 0.002(2)
C21A 0.0381(19) 0.047(2) 0.048(2) -0.0079(18) -0.0152(17) 0.0065(16)
C21B 0.056(3) 0.045(2) 0.082(3) -0.009(2) -0.016(2) 0.0005(18)
C21C 0.086(4) 0.067(3) 0.076(4) -0.029(3) -0.037(3) 0.013(3)
C21D 0.061(3) 0.070(3) 0.048(2) 0.006(2) -0.003(2) 0.011(2)
C22A 0.0337(18) 0.050(2) 0.039(2) 0.0008(17) -0.0094(16) -0.0021(15)
C22B 0.055(2) 0.043(2) 0.064(3) -0.005(2) -0.014(2) -0.0001(18)
C22C 0.088(4) 0.062(3) 0.063(3) -0.023(3) -0.029(3) 0.013(3)
C22D 0.071(3) 0.084(3) 0.037(2) 0.002(2) -0.004(2) 0.014(2)
C23A 0.038(2) 0.058(2) 0.046(2) -0.0053(19) -0.0173(17) 0.0028(17)
C23B 0.061(3) 0.035(2) 0.061(3) -0.0002(19) -0.012(2) 0.0062(17)
C23C 0.099(4) 0.063(3) 0.071(3) -0.042(3) -0.037(3) 0.013(3)
C23D 0.067(3) 0.091(4) 0.044(3) -0.009(2) -0.001(2) 0.018(3)
C24A 0.050(2) 0.039(2) 0.053(2) -0.0060(18) -0.0184(19) 0.0076(16)
C24B 0.061(3) 0.042(2) 0.082(3) -0.004(2) -0.014(2) 0.0066(19)
C24C 0.079(4) 0.067(3) 0.075(4) -0.042(3) -0.018(3) 0.016(3)
C24D 0.046(2) 0.068(3) 0.050(2) -0.014(2) -0.0024(19) 0.0081(19)
C25A 0.043(2) 0.047(2) 0.047(2) 0.0048(18) -0.0129(18) 0.0038(16)
C25B 0.074(3) 0.039(2) 0.077(3) -0.016(2) -0.019(3) 0.003(2)
C25C 0.075(3) 0.079(4) 0.055(3) -0.030(3) -0.020(3) 0.017(3)
C25D 0.048(2) 0.067(3) 0.045(2) 0.005(2) 0.0080(19) 0.0061(19)
C26A 0.052(2) 0.052(2) 0.062(3) 0.009(2) -0.014(2) 0.0046(18)
C26B 0.084(3) 0.057(3) 0.095(4) -0.025(3) -0.018(3) 0.014(2)
C26C 0.122(4) 0.095(4) 0.060(3) -0.043(3) -0.022(3) 0.033(3)
C26D 0.047(2) 0.057(2) 0.053(2) 0.000(2) -0.0030(19) -0.0052(17)
C27A 0.063(3) 0.058(3) 0.085(3) 0.010(2) -0.004(2) 0.011(2)
C27B 0.131(4) 0.073(3) 0.112(4) -0.043(3) -0.024(4) 0.027(3)
C27C 0.141(4) 0.126(4) 0.095(3) -0.055(3) -0.010(3) 0.040(3)
C27D 0.053(2) 0.074(3) 0.064(3) -0.007(2) 0.005(2) 0.012(2)
C28A 0.083(4) 0.117(4) 0.115(4) 0.020(4) -0.011(3) 0.022(3)
C28B 0.220(7) 0.123(5) 0.188(6) -0.008(5) -0.005(6) 0.039(5)
C28C 0.176(5) 0.249(5) 0.223(5) -0.045(5) 0.008(4) 0.044(4)
C28D 0.056(3) 0.094(3) 0.072(3) 0.004(3) 0.008(2) 0.016(2)
C29A 0.148(6) 0.178(6) 0.200(7) 0.029(6) -0.012(5) 0.076(5)
C29B 0.283(9) 0.165(7) 0.253(9) 0.025(7) -0.008(8) 0.059(6)
C29C 0.203(6) 0.284(6) 0.259(6) -0.039(6) 0.009(5) 0.057(5)
C29D 0.078(3) 0.119(4) 0.097(4) 0.010(3) 0.009(3) 0.035(3)
C30A 0.323(9) 0.180(7) 0.254(8) 0.033(7) 0.009(8) 0.089(7)
C30B 0.409(17) 0.214(12) 0.344(16) 0.095(11) 0.011(15) 0.061(12)
C30C 0.215(6) 0.301(7) 0.279(7) -0.032(6) 0.000(6) 0.057(5)
C30D 0.111(4) 0.091(4) 0.103(4) -0.001(3) -0.017(3) 0.018(3)
C31A 0.354(11) 0.208(8) 0.292(9) 0.039(8) 0.012(9) 0.118(7)
C31C 0.229(7) 0.309(8) 0.296(8) -0.025(7) 0.000(6) 0.056(6)
C31D 0.141(5) 0.091(4) 0.122(5) 0.001(4) -0.009(4) 0.031(4)
C32A 0.366(12) 0.251(10) 0.324(11) 0.026(9) 0.020(10) 0.119(8)
C32C 0.245(8) 0.319(9) 0.309(8) -0.018(7) -0.001(7) 0.052(6)
C32D 0.198(7) 0.116(5) 0.170(6) -0.018(5) -0.042(5) 0.054(4)
C33A 0.375(13) 0.263(11) 0.334(12) 0.030(11) 0.020(11) 0.152(9)
C33C 0.254(9) 0.322(9) 0.317(9) -0.013(8) -0.005(8) 0.052(7)
C33D 0.259(8) 0.142(6) 0.218(8) -0.031(6) -0.046(7) 0.090(5)
C34A 0.41(2) 0.364(17) 0.359(18) 0.061(15) -0.003(15) 0.136(14)
C34C 0.292(12) 0.334(12) 0.328(12) 0.012(11) -0.022(10) 0.042(9)
C34D 0.300(10) 0.186(7) 0.272(9) -0.041(7) -0.070(8) 0.108(7)
C35D 0.328(11) 0.195(8) 0.318(11) -0.032(8) -0.073(10) 0.114(8)
C36D 0.374(17) 0.250(13) 0.366(17) 0.010(13) -0.090(14) 0.126(12)
N1S 0.092(2) 0.086(2) 0.150(3) -0.030(2) -0.040(3) 0.0191(19)
C1S 0.092(2) 0.086(2) 0.150(3) -0.030(2) -0.040(3) 0.0191(19)
C2S 0.092(2) 0.086(2) 0.150(3) -0.030(2) -0.040(3) 0.0191(19)
N10S 0.117(4) 0.131(3) 0.114(3) -0.017(3) -0.045(3) 0.013(3)
C10S 0.117(4) 0.131(3) 0.114(3) -0.017(3) -0.045(3) 0.013(3)
C11S 0.117(4) 0.131(3) 0.114(3) -0.017(3) -0.045(3) 0.013(3)
N20S 0.138(3) 0.186(4) 0.117(3) -0.014(3) -0.027(3) -0.058(3)
C20S 0.138(3) 0.186(4) 0.117(3) -0.014(3) -0.027(3) -0.058(3)
C21S 0.138(3) 0.186(4) 0.117(3) -0.014(3) -0.027(3) -0.058(3)
N30S 0.156(4) 0.179(6) 0.115(4) 0.001(4) -0.044(3) 0.053(5)
C30S 0.156(4) 0.179(6) 0.115(4) 0.001(4) -0.044(3) 0.053(5)
C31S 0.156(4) 0.179(6) 0.115(4) 0.001(4) -0.044(3) 0.053(5)
N40S 0.099(2) 0.111(3) 0.131(4) -0.030(2) -0.022(3) 0.019(2)
C40S 0.099(2) 0.111(3) 0.131(4) -0.030(2) -0.022(3) 0.019(2)
C41S 0.099(2) 0.111(3) 0.131(4) -0.030(2) -0.022(3) 0.019(2)
N50S 0.146(4) 0.106(3) 0.125(4) -0.002(3) 0.008(3) 0.008(3)
C50S 0.146(4) 0.106(3) 0.125(4) -0.002(3) 0.008(3) 0.008(3)
C51S 0.146(4) 0.106(3) 0.125(4) -0.002(3) 0.008(3) 0.008(3)
N60S 0.211(9) 0.219(11) 0.242(7) 0.001(9) -0.038(6) -0.024(7)
C60S 0.211(9) 0.219(11) 0.242(7) 0.001(9) -0.038(6) -0.024(7)
C61S 0.211(9) 0.219(11) 0.242(7) 0.001(9) -0.038(6) -0.024(7)

loop_
_atom_type_symbol
_atom_type_description
_atom_type_scat_dispersion_real
_atom_type_scat_dispersion_imag
_atom_type_scat_source
C C 0.0181 0.0091 'International Tables Vol C Tables 4.2.6.8 and 6.1.1.4'
H H 0.0000 0.0000 'International Tables Vol C Tables 4.2.6.8 and 6.1.1.4'
N N 0.0311 0.0180 'International Tables Vol C Tables 4.2.6.8 and 6.1.1.4'
O O 0.0492 0.0322 'International Tables Vol C Tables 4.2.6.8 and 6.1.1.4'

loop_
_geom_angle_atom_site_label_1
_geom_angle_atom_site_label_2
_geom_angle_atom_site_label_3
_geom_angle
_geom_angle_site_symmetry_1
_geom_angle_site_symmetry_3
_geom_angle_publ_flag
C20A O1A C19A 117.9(3) . . ?
C20B O1B C19B 117.7(4) . . ?
C20C O1C C19C 118.1(3) . . ?
C20D O1D C19D 117.4(3) . . ?
C19A O2A C22B 118.3(3) . . ?
C22C O2B C19B 119.3(4) . . ?
C19C O2C C22D 117.8(4) . . ?
C22A O2D C19D 117.4(3) . . ?
C2A C1A H1A 119.6 . . ?
C2A C1A C6A 120.8(4) . . ?
C6A C1A H1A 119.6 . . ?
C2B C1B H1B 118.5 . . ?
C2B C1B C6B 122.9(5) . . ?
C6B C1B H1B 118.6 . . ?
C2C C1C H1C 119.9 . . ?
C2C C1C C6C 120.2(6) . . ?
C6C C1C H1C 119.9 . . ?
C2D C1D H1D 119.5 . . ?
C2D C1D C6D 121.0(7) . . ?
C6D C1D H1D 119.5 . . ?
C1A C2A H2A 119.5 . . ?
C1A C2A C3A 121.0(4) . . ?
C3A C2A H2A 119.5 . . ?
C1B C2B H2B 120.6 . . ?
C1B C2B C3B 118.9(6) . . ?
C3B C2B H2B 120.5 . . ?
C1C C2C H2C 119.6 . . ?
C1C C2C C3C 120.8(7) . . ?
C3C C2C H2C 119.6 . . ?
C1D C2D H2D 119.8 . . ?
C1D C2D C3D 120.3(7) . . ?
C3D C2D H2D 119.8 . . ?
C2A C3A C15D 121.3(4) . . ?
C4A C3A C2A 116.5(4) . . ?
C4A C3A C15D 120.6(4) . . ?
C2B C3B C15A 119.9(5) . . ?
C4B C3B C2B 118.4(5) . . ?
C4B C3B C15A 120.3(5) . . ?
C2C C3C C15B 117.4(6) . . ?
C4C C3C C2C 117.9(6) . . ?
C4C C3C C15B 121.8(6) . . ?
C2D C3D C15C 120.3(7) . . ?
C4D C3D C2D 117.8(7) . . ?
C4D C3D C15C 120.0(7) . . ?
C3A C4A H4A 119.5 . . ?
C5A C4A C3A 121.0(4) . . ?
C5A C4A H4A 119.5 . . ?
C3B C4B H4B 119.7 . . ?
C3B C4B C5B 120.6(5) . . ?
C5B C4B H4B 119.7 . . ?
C3C C4C H4C 120.1 . . ?
C3C C4C C5C 119.7(6) . . ?
C5C C4C H4C 120.1 . . ?
C3D C4D H4D 120.4 . . ?
C5D C4D C3D 119.2(7) . . ?
C5D C4D H4D 120.4 . . ?
C4A C5A H5A 119.6 . . ?
C4A C5A C6A 120.8(4) . . ?
C6A C5A H5A 119.6 . . ?
C4B C5B H5B 119.7 . . ?
C4B C5B C6B 120.7(5) . . ?
C6B C5B H5B 119.7 . . ?
C4C C5C H5C 119.8 . . ?
C6C C5C C4C 120.4(7) . . ?
C6C C5C H5C 119.8 . . ?
C4D C5D H5D 118.9 . . ?
C6D C5D C4D 122.2(7) . . ?
C6D C5D H5D 118.9 . . ?
C1A C6A C5A 116.5(4) . . ?
C1A C6A C7A 124.4(4) . . ?
C5A C6A C7A 115.6(4) . . ?
C1B C6B C5B 115.4(5) . . ?
C1B C6B C7B 120.4(5) . . ?
C5B C6B C7B 120.6(6) . . ?
C1C C6C C5C 118.5(7) . . ?
C1C C6C C7C 120.2(6) . . ?
C5C C6C C7C 118.4(7) . . ?
C1D C6D C7D 121.6(6) . . ?
C5D C6D C1D 115.9(6) . . ?
C5D C6D C7D 119.4(6) . . ?
C8A C7A C6A 121.8(4) . . ?
C8A C7A C12A 115.5(4) . . ?
C12A C7A C6A 117.5(4) . . ?
C8B C7B C6B 118.1(5) . . ?
C12B C7B C6B 121.1(6) . . ?
C12B C7B C8B 116.4(6) . . ?
C8C C7C C6C 119.2(6) . . ?
C8C C7C C12C 118.7(7) . . ?
C12C C7C C6C 119.5(6) . . ?
C8D C7D C6D 119.4(6) . . ?
C12D C7D C6D 121.6(6) . . ?
C12D C7D C8D 114.8(5) . . ?
C7A C8A H8A 119.1 . . ?
C9A C8A C7A 121.8(4) . . ?
C9A C8A H8A 119.1 . . ?
C7B C8B H8B 119.3 . . ?
C9B C8B C7B 121.4(7) . . ?
C9B C8B H8B 119.3 . . ?
C7C C8C H8C 120.1 . . ?
C9C C8C C7C 119.8(6) . . ?
C9C C8C H8C 120.1 . . ?
C7D C8D H8D 119.1 . . ?
C9D C8D C7D 121.8(6) . . ?
C9D C8D H8D 119.1 . . ?
C8A C9A H9A 120.1 . . ?
C8A C9A C10A 119.9(4) . . ?
C10A C9A H9A 120.1 . . ?
C8B C9B H9B 119.6 . . ?
C8B C9B C10B 120.9(7) . . ?
C10B C9B H9B 119.6 . . ?
C8C C9C H9C 119.3 . . ?
C8C C9C C10C 121.3(7) . . ?
C10C C9C H9C 119.3 . . ?
C8D C9D H9D 119.7 . . ?
C10D C9D C8D 120.5(5) . . ?
C10D C9D H9D 119.8 . . ?
C9A C10A C13A 121.2(4) . . ?
C11A C10A C9A 118.0(4) . . ?
C11A C10A C13A 119.2(4) . . ?
C9B C10B C13B 122.0(6) . . ?
C11B C10B C9B 116.6(7) . . ?
C11B C10B C13B 119.6(6) . . ?
C9C C10C C11C 117.4(6) . . ?
C9C C10C C13C 120.5(6) . . ?
C11C C10C C13C 119.0(5) . . ?
C9D C10D C11D 117.0(5) . . ?
C9D C10D C13D 122.4(5) . . ?
C11D C10D C13D 118.7(5) . . ?
C10A C11A H11A 120.1 . . ?
C12A C11A C10A 119.9(4) . . ?
C12A C11A H11A 120.1 . . ?
C10B C11B H11B 120.3 . . ?
C10B C11B C12B 119.4(6) . . ?
C12B C11B H11B 120.3 . . ?
C10C C11C H11C 120.7 . . ?
C12C C11C C10C 118.7(6) . . ?
C12C C11C H11C 120.6 . . ?
C10D C11D H11D 120.0 . . ?
C12D C11D C10D 120.0(5) . . ?
C12D C11D H11D 120.0 . . ?
C7A C12A H12A 119.3 . . ?
C11A C12A C7A 121.4(4) . . ?
C11A C12A H12A 119.3 . . ?
C7B C12B C11B 121.4(7) . . ?
C7B C12B H12B 119.3 . . ?
C11B C12B H12B 119.3 . . ?
C7C C12C H12C 119.3 . . ?
C11C C12C C7C 121.4(6) . . ?
C11C C12C H12C 119.3 . . ?
C7D C12D H12D 118.9 . . ?
C11D C12D C7D 122.2(5) . . ?
C11D C12D H12D 118.9 . . ?
C14A C13A C10A 123.9(4) . . ?
C18A C13A C10A 117.1(4) . . ?
C18A C13A C14A 118.4(4) . . ?
C14B C13B C10B 125.0(5) . . ?
C18B C13B C10B 114.9(5) . . ?
C18B C13B C14B 118.9(6) . . ?
C14C C13C C10C 124.5(5) . . ?
C18C C13C C10C 116.6(6) . . ?
C18C C13C C14C 118.2(5) . . ?
C14D C13D C10D 124.4(4) . . ?
C14D C13D C18D 119.2(4) . . ?
C18D C13D C10D 115.3(4) . . ?
C13A C14A H14A 119.3 . . ?
C15A C14A C13A 121.3(4) . . ?
C15A C14A H14A 119.3 . . ?
C13B C14B H14B 120.0 . . ?
C15B C14B C13B 120.0(5) . . ?
C15B C14B H14B 120.0 . . ?
C13C C14C H14C 120.1 . . ?
C15C C14C C13C 119.9(5) . . ?
C15C C14C H14C 120.1 . . ?
C13D C14D H14D 119.5 . . ?
C13D C14D C15D 121.0(4) . . ?
C15D C14D H14D 119.5 . . ?
C14A C15A C3B 123.9(4) . . ?
C14A C15A C16A 118.9(4) . . ?
C16A C15A C3B 116.4(4) . . ?
C14B C15B C3C 125.8(6) . . ?
C14B C15B C16B 120.1(6) . . ?
C16B C15B C3C 112.6(6) . . ?
C14C C15C C3D 123.7(6) . . ?
C14C C15C C16C 118.9(6) . . ?
C16C C15C C3D 116.5(5) . . ?
C14D C15D C3A 126.0(4) . . ?
C14D C15D C16D 117.8(4) . . ?
C16D C15D C3A 115.7(4) . . ?
C15A C16A H16A 119.3 . . ?
C17A C16A C15A 121.5(4) . . ?
C17A C16A H16A 119.3 . . ?
C15B C16B H16B 119.7 . . ?
C17B C16B C15B 120.6(6) . . ?
C17B C16B H16B 119.7 . . ?
C15C C16C H16C 118.2 . . ?
C17C C16C C15C 123.6(5) . . ?
C17C C16C H16C 118.2 . . ?
C15D C16D H16D 119.0 . . ?
C17D C16D C15D 121.9(4) . . ?
C17D C16D H16D 119.0 . . ?
C16A C17A C18A 118.0(4) . . ?
C16A C17A C19A 120.3(4) . . ?
C18A C17A C19A 121.3(4) . . ?
C16B C17B C18B 118.6(5) . . ?
C16B C17B C19B 119.4(6) . . ?
C18B C17B C19B 121.3(5) . . ?
C16C C17C C18C 116.7(5) . . ?
C16C C17C C19C 122.2(5) . . ?
C18C C17C C19C 120.3(5) . . ?
C16D C17D C18D 118.1(4) . . ?
C16D C17D C19D 119.4(4) . . ?
C18D C17D C19D 121.8(4) . . ?
C13A C18A C17A 121.7(4) . . ?
C13A C18A H18A 119.1 . . ?
C17A C18A H18A 119.1 . . ?
C13B C18B C17B 121.8(6) . . ?
C13B C18B H18B 119.1 . . ?
C17B C18B H18B 119.1 . . ?
C13C C18C C17C 122.7(6) . . ?
C13C C18C H18C 118.7 . . ?
C17C C18C H18C 118.7 . . ?
C13D C18D H18D 119.1 . . ?
C17D C18D C13D 121.9(4) . . ?
C17D C18D H18D 119.1 . . ?
O1A C19A O2A 112.8(3) . . ?
O1A C19A C17A 109.6(3) . . ?
O1A C19A H19A 108.9 . . ?
O2A C19A C17A 107.8(3) . . ?
O2A C19A H19A 108.9 . . ?
C17A C19A H19A 108.9 . . ?
O1B C19B O2B 112.6(4) . . ?
O1B C19B C17B 107.3(5) . . ?
O1B C19B H19B 109.7 . . ?
O2B C19B C17B 107.9(4) . . ?
O2B C19B H19B 109.7 . . ?
C17B C19B H19B 109.7 . . ?
O1C C19C C17C 108.4(4) . . ?
O1C C19C H19C 109.8 . . ?
O2C C19C O1C 112.4(4) . . ?
O2C C19C C17C 106.5(4) . . ?
O2C C19C H19C 109.8 . . ?
C17C C19C H19C 109.8 . . ?
O1D C19D O2D 114.3(3) . . ?
O1D C19D C17D 108.5(3) . . ?
O1D C19D H19D 108.8 . . ?
O2D C19D C17D 107.7(3) . . ?
O2D C19D H19D 108.8 . . ?
C17D C19D H19D 108.8 . . ?
C21A C20A O1A 119.2(3) . . ?
C25A C20A O1A 121.4(3) . . ?
C25A C20A C21A 119.2(4) . . ?
C21B C20B O1B 118.3(4) . . ?
C25B C20B O1B 120.3(4) . . ?
C25B C20B C21B 121.3(4) . . ?
O1C C20C C21C 118.4(5) . . ?
C25C C20C O1C 120.4(5) . . ?
C25C C20C C21C 121.0(5) . . ?
O1D C20D C25D 119.9(4) . . ?
C21D C20D O1D 118.9(4) . . ?
C21D C20D C25D 121.0(4) . . ?
C20A C21A H21A 119.4 . . ?
C22A C21A C20A 121.1(4) . . ?
C22A C21A H21A 119.4 . . ?
C20B C21B H21B 120.4 . . ?
C22B C21B C20B 119.2(4) . . ?
C22B C21B H21B 120.4 . . ?
C20C C21C H21C 119.9 . . ?
C22C C21C C20C 120.2(5) . . ?
C22C C21C H21C 119.9 . . ?
C20D C21D H21D 119.5 . . ?
C22D C21D C20D 120.9(4) . . ?
C22D C21D H21D 119.5 . . ?
C21A C22A O2D 118.7(3) . . ?
C21A C22A C23A 121.4(4) . . ?
C23A C22A O2D 119.8(3) . . ?
C21B C22B O2A 117.8(4) . . ?
C23B C22B O2A 119.7(4) . . ?
C23B C22B C21B 122.3(4) . . ?
O2B C22C C21C 119.5(5) . . ?
O2B C22C C23C 120.0(5) . . ?
C21C C22C C23C 120.2(6) . . ?
C21D C22D O2C 120.0(4) . . ?
C21D C22D C23D 120.9(4) . . ?
C23D C22D O2C 119.0(4) . . ?
C22A C23A C26D 120.6(4) . . ?
C24A C23A C22A 117.5(4) . . ?
C24A C23A C26D 121.7(4) . . ?
C22B C23B C24B 117.4(4) . . ?
C22B C23B C26A 120.5(4) . . ?
C24B C23B C26A 122.1(4) . . ?
C22C C23C C24C 117.6(6) . . ?
C22C C23C C26B 119.2(6) . . ?
C24C C23C C26B 123.1(5) . . ?
C22D C23D C24D 116.9(4) . . ?
C22D C23D C26C 121.3(4) . . ?
C24D C23D C26C 121.5(5) . . ?
C23A C24A H24A 118.7 . . ?
C23A C24A C25A 122.6(4) . . ?
C25A C24A H24A 118.7 . . ?
C23B C24B H24B 118.8 . . ?
C23B C24B C25B 122.4(4) . . ?
C25B C24B H24B 118.8 . . ?
C23C C24C H24C 118.8 . . ?
C25C C24C C23C 122.4(5) . . ?
C25C C24C H24C 118.8 . . ?
C23D C24D H24D 118.1 . . ?
C25D C24D C23D 123.8(4) . . ?
C25D C24D H24D 118.1 . . ?
C20A C25A C24A 118.0(4) . . ?
C20A C25A C26A 120.1(4) . . ?
C24A C25A C26A 121.8(4) . . ?
C20B C25B C24B 117.3(4) . . ?
C20B C25B C26B 120.2(4) . . ?
C24B C25B C26B 122.4(5) . . ?
C20C C25C C26C 121.2(6) . . ?
C24C C25C C20C 118.6(6) . . ?
C24C C25C C26C 120.2(5) . . ?
C20D C25D C26D 120.3(4) . . ?
C24D C25D C20D 116.5(4) . . ?
C24D C25D C26D 123.1(4) . . ?
C23B C26A H26A 107.4 . . ?
C23B C26A C27A 112.0(4) . . ?
C25A C26A C23B 107.5(3) . . ?
C25A C26A H26A 107.4 . . ?
C25A C26A C27A 114.8(4) . . ?
C27A C26A H26A 107.4 . . ?
C23C C26B C25B 107.1(4) . . ?
C23C C26B H26B 106.6 . . ?
C23C C26B C27B 115.9(5) . . ?
C25B C26B H26B 106.6 . . ?
C25B C26B C27B 113.3(5) . . ?
C27B C26B H26B 106.6 . . ?
C23D C26C H26C 105.9 . . ?
C25C C26C C23D 108.1(4) . . ?
C25C C26C H26C 105.9 . . ?
C25C C26C C27C 119.0(6) . . ?
C27C C26C C23D 111.0(5) . . ?
C27C C26C H26C 105.9 . . ?
C23A C26D H26D 107.4 . . ?
C25D C26D C23A 107.8(3) . . ?
C25D C26D H26D 107.4 . . ?
C25D C26D C27D 112.5(4) . . ?
C27D C26D C23A 114.0(4) . . ?
C27D C26D H26D 107.4 . . ?
C26A C27A H27A 108.4 . . ?
C26A C27A H27B 108.4 . . ?
H27A C27A H27B 107.5 . . ?
C28A C27A C26A 115.5(5) . . ?
C28A C27A H27A 108.4 . . ?
C28A C27A H27B 108.4 . . ?
C26B C27B H27C 109.0 . . ?
C26B C27B H27D 109.0 . . ?
H27C C27B H27D 107.8 . . ?
C28B C27B C26B 113.0(6) . . ?
C28B C27B H27C 109.0 . . ?
C28B C27B H27D 109.0 . . ?
C26C C27C H27E 107.0 . . ?
C26C C27C H27F 107.0 . . ?
H27E C27C H27F 106.8 . . ?
C28C C27C C26C 121.2(8) . . ?
C28C C27C H27E 107.0 . . ?
C28C C27C H27F 107.0 . . ?
C26D C27D H27G 108.3 . . ?
C26D C27D H27H 108.3 . . ?
C26D C27D C28D 115.8(4) . . ?
H27G C27D H27H 107.4 . . ?
C28D C27D H27G 108.3 . . ?
C28D C27D H27H 108.3 . . ?
C27A C28A H28A 108.7 . . ?
C27A C28A H28B 108.7 . . ?
C27A C28A C29A 114.3(7) . . ?
H28A C28A H28B 107.6 . . ?
C29A C28A H28A 108.7 . . ?
C29A C28A H28B 108.7 . . ?
C27B C28B H28C 108.5 . . ?
C27B C28B H28D 108.5 . . ?
H28C C28B H28D 107.5 . . ?
C29B C28B C27B 115.1(9) . . ?
C29B C28B H28C 108.5 . . ?
C29B C28B H28D 108.5 . . ?
C27C C28C H28E 102.9 . . ?
C27C C28C H28F 102.9 . . ?
C27C C28C C29C 137.1(12) . . ?
H28E C28C H28F 105.0 . . ?
C29C C28C H28E 102.9 . . ?
C29C C28C H28F 102.9 . . ?
C27D C28D H28G 109.3 . . ?
C27D C28D H28H 109.3 . . ?
C27D C28D C29D 111.7(5) . . ?
H28G C28D H28H 108.0 . . ?
C29D C28D H28G 109.3 . . ?
C29D C28D H28H 109.3 . . ?
C28A C29A H29A 107.1 . . ?
C28A C29A H29B 107.1 . . ?
H29A C29A H29B 106.8 . . ?
C30A C29A C28A 120.8(10) . . ?
C30A C29A H29A 107.2 . . ?
C30A C29A H29B 107.1 . . ?
C28B C29B H29C 106.4 . . ?
C28B C29B H29D 106.4 . . ?
C28B C29B C30B 123.7(13) . . ?
H29C C29B H29D 106.5 . . ?
C30B C29B H29C 106.4 . . ?
C30B C29B H29D 106.4 . . ?
C28C C29C H29E 109.1 . . ?
C28C C29C H29F 109.1 . . ?
C28C C29C C30C 112.4(12) . . ?
H29E C29C H29F 107.9 . . ?
C30C C29C H29E 109.1 . . ?
C30C C29C H29F 109.1 . . ?
C28D C29D H29G 107.0 . . ?
C28D C29D H29H 107.0 . . ?
H29G C29D H29H 106.8 . . ?
C30D C29D C28D 121.3(6) . . ?
C30D C29D H29G 107.0 . . ?
C30D C29D H29H 107.0 . . ?
C29A C30A H30A 109.0 . . ?
C29A C30A H30B 109.1 . . ?
C29A C30A C31A 112.6(12) . . ?
H30A C30A H30B 107.8 . . ?
C31A C30A H30A 109.1 . . ?
C31A C30A H30B 109.1 . . ?
C29B C30B H30C 109.4 . . ?
C29B C30B H30D 109.5 . . ?
C29B C30B H30E 109.5 . . ?
H30C C30B H30D 109.5 . . ?
H30C C30B H30E 109.5 . . ?
H30D C30B H30E 109.5 . . ?
C29C C30C H30F 111.8 . . ?
C29C C30C H30G 111.8 . . ?
H30F C30C H30G 109.5 . . ?
C31C C30C C29C 100.0(13) . . ?
C31C C30C H30F 111.8 . . ?
C31C C30C H30G 111.7 . . ?
C29D C30D H30H 108.2 . . ?
C29D C30D H30I 108.2 . . ?
C29D C30D C31D 116.4(6) . . ?
H30H C30D H30I 107.3 . . ?
C31D C30D H30H 108.2 . . ?
C31D C30D H30I 108.2 . . ?
C30A C31A H31A 99.1 . . ?
C30A C31A H31B 99.1 . . ?
H31A C31A H31B 104.0 . . ?
C32A C31A C30A 150.3(17) . . ?
C32A C31A H31A 99.1 . . ?
C32A C31A H31B 99.1 . . ?
C30C C31C H31C 109.0 . . ?
C30C C31C H31D 109.1 . . ?
C30C C31C C32C 112.5(15) . . ?
H31C C31C H31D 107.8 . . ?
C32C C31C H31C 109.0 . . ?
C32C C31C H31D 109.2 . . ?
C30D C31D H31E 107.9 . . ?
C30D C31D H31F 107.9 . . ?
H31E C31D H31F 107.2 . . ?
C32D C31D C30D 117.5(7) . . ?
C32D C31D H31E 107.9 . . ?
C32D C31D H31F 107.9 . . ?
C31A C32A H32A 105.4 . . ?
C31A C32A H32B 105.4 . . ?
H32A C32A H32B 106.0 . . ?
C33A C32A C31A 127.5(18) . . ?
C33A C32A H32A 105.5 . . ?
C33A C32A H32B 105.4 . . ?
C31C C32C H32C 104.5 . . ?
C31C C32C H32D 104.3 . . ?
H32C C32C H32D 105.6 . . ?
C33C C32C C31C 131.4(17) . . ?
C33C C32C H32C 104.4 . . ?
C33C C32C H32D 104.4 . . ?
C31D C32D H32E 108.8 . . ?
C31D C32D H32F 108.9 . . ?
C31D C32D C33D 113.6(8) . . ?
H32E C32D H32F 107.7 . . ?
C33D C32D H32E 108.9 . . ?
C33D C32D H32F 108.8 . . ?
C32A C33A H33A 107.0 . . ?
C32A C33A H33B 107.1 . . ?
C32A C33A C34A 121.2(16) . . ?
H33A C33A H33B 106.8 . . ?
C34A C33A H33A 107.1 . . ?
C34A C33A H33B 107.0 . . ?
C32C C33C H33C 100.8 . . ?
C32C C33C H33D 100.8 . . ?
H33C C33C H33D 104.4 . . ?
C34C C33C C32C 144(2) . . ?
C34C C33C H33C 100.7 . . ?
C34C C33C H33D 100.9 . . ?
C32D C33D H33E 108.8 . . ?
C32D C33D H33F 108.8 . . ?
H33E C33D H33F 107.7 . . ?
C34D C33D C32D 113.7(9) . . ?
C34D C33D H33E 108.8 . . ?
C34D C33D H33F 108.8 . . ?
C33A C34A H34A 110.4 . . ?
C33A C34A H34B 110.4 . . ?
C33A C34A H34C 110.5 . . ?
H34A C34A H34B 108.5 . . ?
H34A C34A H34C 108.5 . . ?
H34B C34A H34C 108.5 . . ?
C33C C34C H34D 109.5 . . ?
C33C C34C H34E 109.4 . . ?
C33C C34C H34F 109.6 . . ?
H34D C34C H34E 109.5 . . ?
H34D C34C H34F 109.5 . . ?
H34E C34C H34F 109.5 . . ?
C33D C34D H34G 109.3 . . ?
C33D C34D H34H 109.3 . . ?
C33D C34D C35D 111.8(11) . . ?
H34G C34D H34H 107.9 . . ?
C35D C34D H34G 109.3 . . ?
C35D C34D H34H 109.3 . . ?
C34D C35D H35A 107.7 . . ?
C34D C35D H35B 107.7 . . ?
H35A C35D H35B 107.1 . . ?
C36D C35D C34D 118.4(14) . . ?
C36D C35D H35A 107.7 . . ?
C36D C35D H35B 107.7 . . ?
C35D C36D H36A 109.5 . . ?
C35D C36D H36B 109.5 . . ?
C35D C36D H36C 109.5 . . ?
H36A C36D H36B 109.4 . . ?
H36A C36D H36C 109.4 . . ?
H36B C36D H36C 109.4 . . ?
N1S C1S C2S 176.6(8) . . ?
C1S C2S H2SA 109.5 . . ?
C1S C2S H2SB 109.5 . . ?
C1S C2S H2SC 109.5 . . ?
H2SA C2S H2SB 109.5 . . ?
H2SA C2S H2SC 109.5 . . ?
H2SB C2S H2SC 109.5 . . ?
N10S C10S C11S 177.3(9) . . ?
C10S C11S H11E 109.5 . . ?
C10S C11S H11F 109.5 . . ?
C10S C11S H11G 109.5 . . ?
H11E C11S H11F 109.5 . . ?
H11E C11S H11G 109.5 . . ?
H11F C11S H11G 109.5 . . ?
N20S C20S C21S 171.7(11) . . ?
C20S C21S H21E 109.5 . . ?
C20S C21S H21F 109.5 . . ?
C20S C21S H21G 109.5 . . ?
H21E C21S H21F 109.5 . . ?
H21E C21S H21G 109.5 . . ?
H21F C21S H21G 109.5 . . ?
N30S C30S C31S 172.6(12) . . ?
C30S C31S H31G 109.5 . . ?
C30S C31S H31H 109.5 . . ?
C30S C31S H31I 109.5 . . ?
H31G C31S H31H 109.5 . . ?
H31G C31S H31I 109.5 . . ?
H31H C31S H31I 109.5 . . ?
N40S C40S C41S 177.7(10) . . ?
C40S C41S H41A 109.5 . . ?
C40S C41S H41B 109.5 . . ?
C40S C41S H41C 109.5 . . ?
H41A C41S H41B 109.5 . . ?
H41A C41S H41C 109.5 . . ?
H41B C41S H41C 109.5 . . ?
N50S C50S C51S 176.2(10) . . ?
C50S C51S H51A 109.5 . . ?
C50S C51S H51B 109.5 . . ?
C50S C51S H51C 109.5 . . ?
H51A C51S H51B 109.5 . . ?
H51A C51S H51C 109.5 . . ?
H51B C51S H51C 109.5 . . ?
N60S C60S C61S 179(3) . . ?
C60S C61S H61A 109.5 . . ?
C60S C61S H61B 109.4 . . ?
C60S C61S H61C 109.5 . . ?
H61A C61S H61B 109.5 . . ?
H61A C61S H61C 109.5 . . ?
H61B C61S H61C 109.5 . . ?

loop_
_geom_bond_atom_site_label_1
_geom_bond_atom_site_label_2
_geom_bond_distance
_geom_bond_site_symmetry_2
_geom_bond_publ_flag
O1A C19A 1.407(4) . ?
O1A C20A 1.392(4) . ?
O1B C19B 1.416(6) . ?
O1B C20B 1.404(5) . ?
O1C C19C 1.427(6) . ?
O1C C20C 1.398(6) . ?
O1D C19D 1.414(5) . ?
O1D C20D 1.395(5) . ?
O2A C19A 1.419(4) . ?
O2A C22B 1.416(5) . ?
O2B C19B 1.437(6) . ?
O2B C22C 1.370(7) . ?
O2C C19C 1.412(6) . ?
O2C C22D 1.413(5) . ?
O2D C19D 1.420(5) . ?
O2D C22A 1.407(4) . ?
C1A H1A 0.9500 . ?
C1A C2A 1.382(6) . ?
C1A C6A 1.385(6) . ?
C1B H1B 0.9500 . ?
C1B C2B 1.380(8) . ?
C1B C6B 1.387(8) . ?
C1C H1C 0.9500 . ?
C1C C2C 1.368(9) . ?
C1C C6C 1.388(9) . ?
C1D H1D 0.9500 . ?
C1D C2D 1.373(8) . ?
C1D C6D 1.393(8) . ?
C2A H2A 0.9500 . ?
C2A C3A 1.404(6) . ?
C2B H2B 0.9500 . ?
C2B C3B 1.396(7) . ?
C2C H2C 0.9500 . ?
C2C C3C 1.439(8) . ?
C2D H2D 0.9500 . ?
C2D C3D 1.390(9) . ?
C3A C4A 1.395(5) . ?
C3A C15D 1.472(6) . ?
C3B C4B 1.372(7) . ?
C3B C15A 1.501(6) . ?
C3C C4C 1.382(9) . ?
C3C C15B 1.488(9) . ?
C3D C4D 1.389(9) . ?
C3D C15C 1.512(9) . ?
C4A H4A 0.9500 . ?
C4A C5A 1.377(6) . ?
C4B H4B 0.9500 . ?
C4B C5B 1.393(8) . ?
C4C H4C 0.9500 . ?
C4C C5C 1.402(10) . ?
C4D H4D 0.9500 . ?
C4D C5D 1.382(9) . ?
C5A H5A 0.9500 . ?
C5A C6A 1.405(6) . ?
C5B H5B 0.9500 . ?
C5B C6B 1.407(8) . ?
C5C H5C 0.9500 . ?
C5C C6C 1.410(9) . ?
C5D H5D 0.9500 . ?
C5D C6D 1.375(9) . ?
C6A C7A 1.466(6) . ?
C6B C7B 1.469(8) . ?
C6C C7C 1.493(9) . ?
C6D C7D 1.470(8) . ?
C7A C8A 1.387(6) . ?
C7A C12A 1.402(6) . ?
C7B C8B 1.367(9) . ?
C7B C12B 1.363(8) . ?
C7C C8C 1.376(9) . ?
C7C C12C 1.389(8) . ?
C7D C8D 1.408(8) . ?
C7D C12D 1.385(8) . ?
C8A H8A 0.9500 . ?
C8A C9A 1.373(6) . ?
C8B H8B 0.9500 . ?
C8B C9B 1.356(10) . ?
C8C H8C 0.9500 . ?
C8C C9C 1.379(10) . ?
C8D H8D 0.9500 . ?
C8D C9D 1.381(7) . ?
C9A H9A 0.9500 . ?
C9A C10A 1.393(6) . ?
C9B H9B 0.9500 . ?
C9B C10B 1.384(8) . ?
C9C H9C 0.9500 . ?
C9C C10C 1.396(8) . ?
C9D H9D 0.9500 . ?
C9D C10D 1.377(7) . ?
C10A C11A 1.384(6) . ?
C10A C13A 1.484(6) . ?
C10B C11B 1.374(9) . ?
C10B C13B 1.460(9) . ?
C10C C11C 1.425(8) . ?
C10C C13C 1.488(8) . ?
C10D C11D 1.400(7) . ?
C10D C13D 1.486(6) . ?
C11A H11A 0.9500 . ?
C11A C12A 1.379(6) . ?
C11B H11B 0.9500 . ?
C11B C12B 1.392(9) . ?
C11C H11C 0.9500 . ?
C11C C12C 1.381(9) . ?
C11D H11D 0.9500 . ?
C11D C12D 1.384(7) . ?
C12A H12A 0.9500 . ?
C12B H12B 0.9500 . ?
C12C H12C 0.9500 . ?
C12D H12D 0.9500 . ?
C13A C14A 1.393(6) . ?
C13A C18A 1.390(6) . ?
C13B C14B 1.413(8) . ?
C13B C18B 1.370(7) . ?
C13C C14C 1.423(8) . ?
C13C C18C 1.376(7) . ?
C13D C14D 1.381(6) . ?
C13D C18D 1.399(6) . ?
C14A H14A 0.9500 . ?
C14A C15A 1.370(6) . ?
C14B H14B 0.9500 . ?
C14B C15B 1.368(9) . ?
C14C H14C 0.9500 . ?
C14C C15C 1.382(8) . ?
C14D H14D 0.9500 . ?
C14D C15D 1.396(5) . ?
C15A C16A 1.412(6) . ?
C15B C16B 1.400(7) . ?
C15C C16C 1.384(8) . ?
C15D C16D 1.425(6) . ?
C16A H16A 0.9500 . ?
C16A C17A 1.370(6) . ?
C16B H16B 0.9500 . ?
C16B C17B 1.379(7) . ?
C16C H16C 0.9500 . ?
C16C C17C 1.364(7) . ?
C16D H16D 0.9500 . ?
C16D C17D 1.374(6) . ?
C17A C18A 1.404(6) . ?
C17A C19A 1.519(6) . ?
C17B C18B 1.394(8) . ?
C17B C19B 1.523(7) . ?
C17C C18C 1.402(7) . ?
C17C C19C 1.513(7) . ?
C17D C18D 1.384(6) . ?
C17D C19D 1.512(6) . ?
C18A H18A 0.9500 . ?
C18B H18B 0.9500 . ?
C18C H18C 0.9500 . ?
C18D H18D 0.9500 . ?
C19A H19A 1.0000 . ?
C19B H19B 1.0000 . ?
C19C H19C 1.0000 . ?
C19D H19D 1.0000 . ?
C20A C21A 1.386(5) . ?
C20A C25A 1.386(5) . ?
C20B C21B 1.385(7) . ?
C20B C25B 1.371(7) . ?
C20C C21C 1.407(8) . ?
C20C C25C 1.380(7) . ?
C20D C21D 1.364(6) . ?
C20D C25D 1.420(6) . ?
C21A H21A 0.9500 . ?
C21A C22A 1.366(5) . ?
C21B H21B 0.9500 . ?
C21B C22B 1.378(6) . ?
C21C H21C 0.9500 . ?
C21C C22C 1.380(7) . ?
C21D H21D 0.9500 . ?
C21D C22D 1.366(7) . ?
C22A C23A 1.380(5) . ?
C22B C23B 1.353(6) . ?
C22C C23C 1.409(7) . ?
C22D C23D 1.390(7) . ?
C23A C24A 1.372(6) . ?
C23A C26D 1.545(6) . ?
C23B C24B 1.397(6) . ?
C23B C26A 1.534(6) . ?
C23C C24C 1.420(8) . ?
C23C C26B 1.518(8) . ?
C23D C24D 1.408(6) . ?
C23D C26C 1.549(7) . ?
C24A H24A 0.9500 . ?
C24A C25A 1.410(6) . ?
C24B H24B 0.9500 . ?
C24B C25B 1.399(6) . ?
C24C H24C 0.9500 . ?
C24C C25C 1.374(7) . ?
C24D H24D 0.9500 . ?
C24D C25D 1.363(6) . ?
C25A C26A 1.517(6) . ?
C25B C26B 1.529(7) . ?
C25C C26C 1.479(8) . ?
C25D C26D 1.510(6) . ?
C26A H26A 1.0000 . ?
C26A C27A 1.538(6) . ?
C26B H26B 1.0000 . ?
C26B C27B 1.539(7) . ?
C26C H26C 1.0000 . ?
C26C C27C 1.525(8) . ?
C26D H26D 1.0000 . ?
C26D C27D 1.517(6) . ?
C27A H27A 0.9900 . ?
C27A H27B 0.9900 . ?
C27A C28A 1.468(7) . ?
C27B H27C 0.9900 . ?
C27B H27D 0.9900 . ?
C27B C28B 1.531(10) . ?
C27C H27E 0.9900 . ?
C27C H27F 0.9900 . ?
C27C C28C 1.495(11) . ?
C27D H27G 0.9900 . ?
C27D H27H 0.9900 . ?
C27D C28D 1.532(7) . ?
C28A H28A 0.9900 . ?
C28A H28B 0.9900 . ?
C28A C29A 1.512(9) . ?
C28B H28C 0.9900 . ?
C28B H28D 0.9900 . ?
C28B C29B 1.489(11) . ?
C28C H28E 0.9900 . ?
C28C H28F 0.9900 . ?
C28C C29C 1.603(12) . ?
C28D H28G 0.9900 . ?
C28D H28H 0.9900 . ?
C28D C29D 1.546(8) . ?
C29A H29A 0.9900 . ?
C29A H29B 0.9900 . ?
C29A C30A 1.382(11) . ?
C29B H29C 0.9900 . ?
C29B H29D 0.9900 . ?
C29B C30B 1.565(13) . ?
C29C H29E 0.9900 . ?
C29C H29F 0.9900 . ?
C29C C30C 1.635(14) . ?
C29D H29G 0.9900 . ?
C29D H29H 0.9900 . ?
C29D C30D 1.442(8) . ?
C30A H30A 0.9900 . ?
C30A H30B 0.9900 . ?
C30A C31A 1.597(13) . ?
C30B H30C 0.9801 . ?
C30B H30D 0.9801 . ?
C30B H30E 0.9801 . ?
C30C H30F 0.9900 . ?
C30C H30G 0.9900 . ?
C30C C31C 1.454(14) . ?
C30D H30H 0.9900 . ?
C30D H30I 0.9900 . ?
C30D C31D 1.534(8) . ?
C31A H31A 0.9900 . ?
C31A H31B 0.9900 . ?
C31A C32A 1.463(14) . ?
C31C H31C 0.9900 . ?
C31C H31D 0.9900 . ?
C31C C32C 1.531(14) . ?
C31D H31E 0.9900 . ?
C31D H31F 0.9900 . ?
C31D C32D 1.444(10) . ?
C32A H32A 0.9900 . ?
C32A H32B 0.9900 . ?
C32A C33A 1.423(14) . ?
C32C H32C 0.9900 . ?
C32C H32D 0.9900 . ?
C32C C33C 1.541(15) . ?
C32D H32E 0.9900 . ?
C32D H32F 0.9900 . ?
C32D C33D 1.541(12) . ?
C33A H33A 0.9900 . ?
C33A H33B 0.9900 . ?
C33A C34A 1.504(15) . ?
C33C H33C 0.9900 . ?
C33C H33D 0.9900 . ?
C33C C34C 1.476(15) . ?
C33D H33E 0.9900 . ?
C33D H33F 0.9900 . ?
C33D C34D 1.543(15) . ?
C34A H34A 0.9894 . ?
C34A H34B 0.9895 . ?
C34A H34C 0.9895 . ?
C34C H34D 0.9800 . ?
C34C H34E 0.9800 . ?
C34C H34F 0.9800 . ?
C34D H34G 0.9900 . ?
C34D H34H 0.9900 . ?
C34D C35D 1.592(16) . ?
C35D H35A 0.9900 . ?
C35D H35B 0.9900 . ?
C35D C36D 1.552(18) . ?
C36D H36A 0.9805 . ?
C36D H36B 0.9805 . ?
C36D H36C 0.9805 . ?
N1S C1S 1.158(7) . ?
C1S C2S 1.405(8) . ?
C2S H2SA 0.9800 . ?
C2S H2SB 0.9800 . ?
C2S H2SC 0.9800 . ?
N10S C10S 1.180(10) . ?
C10S C11S 1.461(11) . ?
C11S H11E 0.9800 . ?
C11S H11F 0.9800 . ?
C11S H11G 0.9800 . ?
N20S C20S 1.259(10) . ?
C20S C21S 1.645(12) . ?
C21S H21E 0.9800 . ?
C21S H21F 0.9800 . ?
C21S H21G 0.9800 . ?
N30S C30S 1.138(11) . ?
C30S C31S 1.641(11) . ?
C31S H31G 0.9800 . ?
C31S H31H 0.9800 . ?
C31S H31I 0.9800 . ?
N40S C40S 1.153(8) . ?
C40S C41S 1.415(9) . ?
C41S H41A 0.9800 . ?
C41S H41B 0.9800 . ?
C41S H41C 0.9800 . ?
N50S C50S 1.142(9) . ?
C50S C51S 1.376(10) . ?
C51S H51A 0.9800 . ?
C51S H51B 0.9800 . ?
C51S H51C 0.9800 . ?
N60S C60S 1.076(13) . ?
C60S C61S 1.570(13) . ?
C61S H61A 0.9800 . ?
C61S H61B 0.9800 . ?
C61S H61C 0.9800 . ?

loop_
_geom_torsion_atom_site_label_1
_geom_torsion_atom_site_label_2
_geom_torsion_atom_site_label_3
_geom_torsion_atom_site_label_4
_geom_torsion
_geom_torsion_site_symmetry_1
_geom_torsion_site_symmetry_2
_geom_torsion_site_symmetry_3
_geom_torsion_site_symmetry_4
_geom_torsion_publ_flag
O1A C20A C21A C22A -177.8(3) . . . . ?
O1A C20A C25A C24A 179.0(3) . . . . ?
O1A C20A C25A C26A -3.9(5) . . . . ?
O1B C20B C21B C22B -174.3(4) . . . . ?
O1B C20B C25B C24B 173.7(4) . . . . ?
O1B C20B C25B C26B -9.2(7) . . . . ?
O1C C20C C21C C22C -174.8(4) . . . . ?
O1C C20C C25C C24C 175.7(4) . . . . ?
O1C C20C C25C C26C -5.2(6) . . . . ?
O1D C20D C21D C22D -173.5(4) . . . . ?
O1D C20D C25D C24D 173.8(4) . . . . ?
O1D C20D C25D C26D -9.1(6) . . . . ?
O2A C22B C23B C24B -178.4(4) . . . . ?
O2A C22B C23B C26A 5.1(6) . . . . ?
O2B C22C C23C C24C -173.0(4) . . . . ?
O2B C22C C23C C26B 10.2(6) . . . . ?
O2C C22D C23D C24D -178.7(4) . . . . ?
O2C C22D C23D C26C 7.8(7) . . . . ?
O2D C22A C23A C24A -175.0(3) . . . . ?
O2D C22A C23A C26D 10.0(5) . . . . ?
C1A C2A C3A C4A 11.7(5) . . . . ?
C1A C2A C3A C15D -153.6(4) . . . . ?
C1A C6A C7A C8A -179.0(4) . . . . ?
C1A C6A C7A C12A -25.6(5) . . . . ?
C1B C2B C3B C4B 14.4(9) . . . . ?
C1B C2B C3B C15A -152.4(6) . . . . ?
C1B C6B C7B C8B -148.7(6) . . . . ?
C1B C6B C7B C12B 7.2(9) . . . . ?
C1C C2C C3C C4C 12.5(8) . . . . ?
C1C C2C C3C C15B -148.4(6) . . . . ?
C1C C6C C7C C8C -170.4(5) . . . . ?
C1C C6C C7C C12C -9.1(7) . . . . ?
C1D C2D C3D C4D 12.5(8) . . . . ?
C1D C2D C3D C15C -151.7(5) . . . . ?
C1D C6D C7D C8D -157.2(5) . . . . ?
C1D C6D C7D C12D -1.2(8) . . . . ?
C2A C1A C6A C5A -17.3(5) . . . . ?
C2A C1A C6A C7A 140.3(4) . . . . ?
C2A C3A C4A C5A -12.8(5) . . . . ?
C2A C3A C15D C14D -39.9(6) . . . . ?
C2A C3A C15D C16D 131.6(4) . . . . ?
C2B C1B C6B C5B -13.9(10) . . . . ?
C2B C1B C6B C7B 144.7(6) . . . . ?
C2B C3B C4B C5B -13.0(9) . . . . ?
C2B C3B C15A C14A -56.6(7) . . . . ?
C2B C3B C15A C16A 113.3(6) . . . . ?
C2C C1C C6C C5C -13.1(8) . . . . ?
C2C C1C C6C C7C 147.2(5) . . . . ?
C2C C3C C4C C5C -11.1(9) . . . . ?
C2C C3C C15B C14B -51.2(8) . . . . ?
C2C C3C C15B C16B 114.9(6) . . . . ?
C2D C1D C6D C5D -17.5(8) . . . . ?
C2D C1D C6D C7D 142.7(6) . . . . ?
C2D C3D C4D C5D -13.7(8) . . . . ?
C2D C3D C15C C14C -55.2(8) . . . . ?
C2D C3D C15C C16C 113.5(6) . . . . ?
C3A C4A C5A C6A -1.2(6) . . . . ?
C3A C15D C16D C17D -169.7(4) . . . . ?
C3B C4B C5B C6B -2.1(10) . . . . ?
C3B C15A C16A C17A -170.9(4) . . . . ?
C3C C4C C5C C6C -2.2(9) . . . . ?
C3C C15B C16B C17B -165.0(5) . . . . ?
C3D C4D C5D C6D -0.9(9) . . . . ?
C3D C15C C16C C17C -170.7(6) . . . . ?
C4A C3A C15D C14D 155.4(4) . . . . ?
C4A C3A C15D C16D -33.2(5) . . . . ?
C4A C5A C6A C1A 16.3(5) . . . . ?
C4A C5A C6A C7A -143.3(4) . . . . ?
C4B C3B C15A C14A 136.9(5) . . . . ?
C4B C3B C15A C16A -53.2(7) . . . . ?
C4B C5B C6B C1B 15.2(9) . . . . ?
C4B C5B C6B C7B -143.4(6) . . . . ?
C4C C3C C15B C14B 148.6(6) . . . . ?
C4C C3C C15B C16B -45.3(7) . . . . ?
C4C C5C C6C C1C 14.5(8) . . . . ?
C4C C5C C6C C7C -146.2(6) . . . . ?
C4D C3D C15C C14C 141.0(6) . . . . ?
C4D C3D C15C C16C -50.3(8) . . . . ?
C4D C5D C6D C1D 16.3(8) . . . . ?
C4D C5D C6D C7D -144.3(6) . . . . ?
C5A C6A C7A C8A -21.2(5) . . . . ?
C5A C6A C7A C12A 132.2(4) . . . . ?
C5B C6B C7B C8B 8.8(8) . . . . ?
C5B C6B C7B C12B 164.7(6) . . . . ?
C5C C6C C7C C8C -10.1(7) . . . . ?
C5C C6C C7C C12C 151.2(5) . . . . ?
C5D C6D C7D C8D 2.3(7) . . . . ?
C5D C6D C7D C12D 158.3(5) . . . . ?
C6A C1A C2A C3A 3.5(6) . . . . ?
C6A C7A C8A C9A 136.5(4) . . . . ?
C6A C7A C12A C11A -139.5(4) . . . . ?
C6B C1B C2B C3B -0.6(10) . . . . ?
C6B C7B C8B C9B 141.2(6) . . . . ?
C6B C7B C12B C11B -141.4(6) . . . . ?
C6C C1C C2C C3C -0.3(9) . . . . ?
C6C C7C C8C C9C 146.2(5) . . . . ?
C6C C7C C12C C11C -148.9(6) . . . . ?
C6D C1D C2D C3D 3.4(9) . . . . ?
C6D C7D C8D C9D 142.2(5) . . . . ?
C6D C7D C12D C11D -142.7(5) . . . . ?
C7A C8A C9A C10A 3.8(6) . . . . ?
C7B C8B C9B C10B 0.4(9) . . . . ?
C7C C8C C9C C10C 3.2(8) . . . . ?
C7D C8D C9D C10D 0.8(8) . . . . ?
C8A C7A C12A C11A 15.5(6) . . . . ?
C8A C9A C10A C11A 12.3(6) . . . . ?
C8A C9A C10A C13A -153.1(4) . . . . ?
C8B C7B C12B C11B 14.9(8) . . . . ?
C8B C9B C10B C11B 15.9(8) . . . . ?
C8B C9B C10B C13B -148.4(6) . . . . ?
C8C C7C C12C C11C 12.5(8) . . . . ?
C8C C9C C10C C11C 11.5(8) . . . . ?
C8C C9C C10C C13C -148.6(6) . . . . ?
C8D C7D C12D C11D 14.4(8) . . . . ?
C8D C9D C10D C11D 15.1(7) . . . . ?
C8D C9D C10D C13D -149.1(5) . . . . ?
C9A C10A C11A C12A -14.1(6) . . . . ?
C9A C10A C13A C14A -126.3(5) . . . . ?
C9A C10A C13A C18A 62.3(5) . . . . ?
C9B C10B C11B C12B -16.6(8) . . . . ?
C9B C10B C13B C14B -149.0(5) . . . . ?
C9B C10B C13B C18B 43.5(7) . . . . ?
C9C C10C C11C C12C -14.1(7) . . . . ?
C9C C10C C13C C14C -135.7(6) . . . . ?
C9C C10C C13C C18C 54.4(7) . . . . ?
C9D C10D C11D C12D -16.1(7) . . . . ?
C9D C10D C13D C14D -147.9(5) . . . . ?
C9D C10D C13D C18D 44.6(6) . . . . ?
C10A C11A C12A C7A -0.1(7) . . . . ?
C10A C13A C14A C15A -173.7(4) . . . . ?
C10A C13A C18A C17A 170.9(4) . . . . ?
C10B C11B C12B C7B 1.3(9) . . . . ?
C10B C13B C14B C15B -167.5(5) . . . . ?
C10B C13B C18B C17B 167.1(5) . . . . ?
C10C C11C C12C C7C 2.4(8) . . . . ?
C10C C13C C14C C15C -171.3(6) . . . . ?
C10C C13C C18C C17C 169.0(5) . . . . ?
C10D C11D C12D C7D 1.1(8) . . . . ?
C10D C13D C14D C15D -166.6(4) . . . . ?
C10D C13D C18D C17D 165.6(4) . . . . ?
C11A C10A C13A C14A 68.4(6) . . . . ?
C11A C10A C13A C18A -102.9(5) . . . . ?
C11B C10B C13B C14B 47.2(8) . . . . ?
C11B C10B C13B C18B -120.4(6) . . . . ?
C11C C10C C13C C14C 64.6(8) . . . . ?
C11C C10C C13C C18C -105.4(6) . . . . ?
C11D C10D C13D C14D 48.1(6) . . . . ?
C11D C10D C13D C18D -119.4(5) . . . . ?
C12A C7A C8A C9A -17.4(6) . . . . ?
C12B C7B C8B C9B -15.8(9) . . . . ?
C12C C7C C8C C9C -15.3(8) . . . . ?
C12D C7D C8D C9D -15.4(8) . . . . ?
C13A C10A C11A C12A 151.7(4) . . . . ?
C13A C14A C15A C3B 172.9(4) . . . . ?
C13A C14A C15A C16A 3.2(6) . . . . ?
C13B C10B C11B C12B 148.1(5) . . . . ?
C13B C14B C15B C3C 165.2(5) . . . . ?
C13B C14B C15B C16B 0.0(8) . . . . ?
C13C C10C C11C C12C 146.3(6) . . . . ?
C13C C14C C15C C3D 171.4(6) . . . . ?
C13C C14C C15C C16C 2.9(9) . . . . ?
C13D C10D C11D C12D 148.7(5) . . . . ?
C13D C14D C15D C3A 170.9(4) . . . . ?
C13D C14D C15D C16D -0.4(6) . . . . ?
C14A C13A C18A C17A -1.0(6) . . . . ?
C14A C15A C16A C17A -0.5(6) . . . . ?
C14B C13B C18B C17B -1.3(8) . . . . ?
C14B C15B C16B C17B 2.0(8) . . . . ?
C14C C13C C18C C17C -1.6(8) . . . . ?
C14C C15C C16C C17C -1.4(9) . . . . ?
C14D C13D C18D C17D -2.7(6) . . . . ?
C14D C15D C16D C17D 2.5(6) . . . . ?
C15A C3B C4B C5B 153.7(6) . . . . ?
C15A C16A C17A C18A -2.8(6) . . . . ?
C15A C16A C17A C19A 169.6(4) . . . . ?
C15B C3C C4C C5C 149.0(6) . . . . ?
C15B C16B C17B C18B -3.6(7) . . . . ?
C15B C16B C17B C19B 166.3(4) . . . . ?
C15C C3D C4D C5D 150.6(5) . . . . ?
C15C C16C C17C C18C -1.5(8) . . . . ?
C15C C16C C17C C19C 168.0(5) . . . . ?
C15D C3A C4A C5A 152.7(4) . . . . ?
C15D C16D C17D C18D -4.6(6) . . . . ?
C15D C16D C17D C19D 166.3(3) . . . . ?
C16A C17A C18A C13A 3.5(6) . . . . ?
C16A C17A C19A O1A 153.3(3) . . . . ?
C16A C17A C19A O2A 30.3(5) . . . . ?
C16B C17B C18B C13B 3.3(7) . . . . ?
C16B C17B C19B O1B 154.7(4) . . . . ?
C16B C17B C19B O2B 33.2(6) . . . . ?
C16C C17C C18C C13C 3.1(8) . . . . ?
C16C C17C C19C O1C 156.7(5) . . . . ?
C16C C17C C19C O2C 35.6(6) . . . . ?
C16D C17D C18D C13D 4.7(6) . . . . ?
C16D C17D C19D O1D 160.0(3) . . . . ?
C16D C17D C19D O2D 35.9(5) . . . . ?
C18A C13A C14A C15A -2.5(6) . . . . ?
C18A C17A C19A O1A -34.6(5) . . . . ?
C18A C17A C19A O2A -157.6(3) . . . . ?
C18B C13B C14B C15B -0.4(8) . . . . ?
C18B C17B C19B O1B -35.7(6) . . . . ?
C18B C17B C19B O2B -157.2(4) . . . . ?
C18C C13C C14C C15C -1.5(9) . . . . ?
C18C C17C C19C O1C -34.1(6) . . . . ?
C18C C17C C19C O2C -155.2(4) . . . . ?
C18D C13D C14D C15D 0.5(6) . . . . ?
C18D C17D C19D O1D -29.4(5) . . . . ?
C18D C17D C19D O2D -153.6(4) . . . . ?
C19A O1A C20A C21A -103.9(4) . . . . ?
C19A O1A C20A C25A 80.0(4) . . . . ?
C19A O2A C22B C21B 101.5(4) . . . . ?
C19A O2A C22B C23B -83.0(5) . . . . ?
C19A C17A C18A C13A -168.7(3) . . . . ?
C19B O1B C20B C21B -97.7(5) . . . . ?
C19B O1B C20B C25B 85.8(5) . . . . ?
C19B O2B C22C C21C 100.0(5) . . . . ?
C19B O2B C22C C23C -85.9(5) . . . . ?
C19B C17B C18B C13B -166.4(5) . . . . ?
C19C O1C C20C C21C -103.3(5) . . . . ?
C19C O1C C20C C25C 82.3(5) . . . . ?
C19C O2C C22D C21D 99.7(5) . . . . ?
C19C O2C C22D C23D -84.0(5) . . . . ?
C19C C17C C18C C13C -166.7(5) . . . . ?
C19D O1D C20D C21D -101.6(5) . . . . ?
C19D O1D C20D C25D 84.1(5) . . . . ?
C19D O2D C22A C21A 99.7(4) . . . . ?
C19D O2D C22A C23A -85.1(4) . . . . ?
C19D C17D C18D C13D -166.0(4) . . . . ?
C20A O1A C19A O2A -88.9(4) . . . . ?
C20A O1A C19A C17A 151.1(3) . . . . ?
C20A C21A C22A O2D 175.1(3) . . . . ?
C20A C21A C22A C23A 0.0(5) . . . . ?
C20A C25A C26A C23B -85.7(4) . . . . ?
C20A C25A C26A C27A 149.1(4) . . . . ?
C20B O1B C19B O2B -86.3(5) . . . . ?
C20B O1B C19B C17B 155.2(4) . . . . ?
C20B C21B C22B O2A 176.2(4) . . . . ?
C20B C21B C22B C23B 0.9(7) . . . . ?
C20B C25B C26B C23C -84.3(6) . . . . ?
C20B C25B C26B C27B 146.6(5) . . . . ?
C20C O1C C19C O2C -89.4(5) . . . . ?
C20C O1C C19C C17C 153.3(4) . . . . ?
C20C C21C C22C O2B 173.2(4) . . . . ?
C20C C21C C22C C23C -0.9(7) . . . . ?
C20C C25C C26C C23D -84.2(6) . . . . ?
C20C C25C C26C C27C 148.0(5) . . . . ?
C20D O1D C19D O2D -88.3(4) . . . . ?
C20D O1D C19D C17D 151.6(3) . . . . ?
C20D C21D C22D O2C 177.0(4) . . . . ?
C20D C21D C22D C23D 0.8(7) . . . . ?
C20D C25D C26D C23A -82.6(5) . . . . ?
C20D C25D C26D C27D 150.9(4) . . . . ?
C21A C20A C25A C24A 2.9(5) . . . . ?
C21A C20A C25A C26A 180.0(3) . . . . ?
C21A C22A C23A C24A 0.0(5) . . . . ?
C21A C22A C23A C26D -175.0(3) . . . . ?
C21B C20B C25B C24B -2.6(7) . . . . ?
C21B C20B C25B C26B 174.5(5) . . . . ?
C21B C22B C23B C24B -3.1(6) . . . . ?
C21B C22B C23B C26A -179.6(4) . . . . ?
C21C C20C C25C C24C 1.4(7) . . . . ?
C21C C20C C25C C26C -179.5(4) . . . . ?
C21C C22C C23C C24C 1.1(6) . . . . ?
C21C C22C C23C C26B -175.7(4) . . . . ?
C21D C20D C25D C24D -0.4(6) . . . . ?
C21D C20D C25D C26D 176.7(4) . . . . ?
C21D C22D C23D C24D -2.5(7) . . . . ?
C21D C22D C23D C26C -175.9(5) . . . . ?
C22A O2D C19D O1D 88.9(4) . . . . ?
C22A O2D C19D C17D -150.5(3) . . . . ?
C22A C23A C24A C25A 1.4(5) . . . . ?
C22A C23A C26D C25D 82.5(4) . . . . ?
C22A C23A C26D C27D -151.9(4) . . . . ?
C22B O2A C19A O1A 91.4(4) . . . . ?
C22B O2A C19A C17A -147.5(3) . . . . ?
C22B C23B C24B C25B 2.5(6) . . . . ?
C22B C23B C26A C25A 84.9(5) . . . . ?
C22B C23B C26A C27A -148.2(4) . . . . ?
C22C O2B C19B O1B 87.0(5) . . . . ?
C22C O2B C19B C17B -154.8(4) . . . . ?
C22C C23C C24C C25C 0.0(6) . . . . ?
C22C C23C C26B C25B 82.5(5) . . . . ?
C22C C23C C26B C27B -149.8(5) . . . . ?
C22D O2C C19C O1C 90.8(5) . . . . ?
C22D O2C C19C C17C -150.8(4) . . . . ?
C22D C23D C24D C25D 2.8(7) . . . . ?
C22D C23D C26C C25C 82.7(6) . . . . ?
C22D C23D C26C C27C -145.0(6) . . . . ?
C23A C24A C25A C20A -2.9(5) . . . . ?
C23A C24A C25A C26A -180.0(3) . . . . ?
C23A C26D C27D C28D 60.4(5) . . . . ?
C23B C24B C25B C20B 0.2(7) . . . . ?
C23B C24B C25B C26B -176.8(4) . . . . ?
C23B C26A C27A C28A 174.2(5) . . . . ?
C23C C24C C25C C20C -1.2(7) . . . . ?
C23C C24C C25C C26C 179.7(4) . . . . ?
C23C C26B C27B C28B 173.2(6) . . . . ?
C23D C24D C25D C20D -1.4(6) . . . . ?
C23D C24D C25D C26D -178.5(4) . . . . ?
C23D C26C C27C C28C 55.8(10) . . . . ?
C24A C23A C26D C25D -92.4(4) . . . . ?
C24A C23A C26D C27D 33.2(5) . . . . ?
C24A C25A C26A C23B 91.3(4) . . . . ?
C24A C25A C26A C27A -34.0(5) . . . . ?
C24B C23B C26A C25A -91.5(5) . . . . ?
C24B C23B C26A C27A 35.5(6) . . . . ?
C24B C25B C26B C23C 92.7(5) . . . . ?
C24B C25B C26B C27B -36.4(7) . . . . ?
C24C C23C C26B C25B -94.1(5) . . . . ?
C24C C23C C26B C27B 33.5(7) . . . . ?
C24C C25C C26C C23D 94.9(5) . . . . ?
C24C C25C C26C C27C -32.9(7) . . . . ?
C24D C23D C26C C25C -90.4(6) . . . . ?
C24D C23D C26C C27C 41.8(8) . . . . ?
C24D C25D C26D C23A 94.3(5) . . . . ?
C24D C25D C26D C27D -32.1(6) . . . . ?
C25A C20A C21A C22A -1.6(5) . . . . ?
C25A C26A C27A C28A -62.9(6) . . . . ?
C25B C20B C21B C22B 2.1(7) . . . . ?
C25B C26B C27B C28B -62.3(8) . . . . ?
C25C C20C C21C C22C -0.4(7) . . . . ?
C25C C26C C27C C28C -177.8(8) . . . . ?
C25D C20D C21D C22D 0.7(7) . . . . ?
C25D C26D C27D C28D -176.6(4) . . . . ?
C26A C23B C24B C25B 179.0(4) . . . . ?
C26A C27A C28A C29A -178.6(6) . . . . ?
C26B C23C C24C C25C 176.6(4) . . . . ?
C26B C27B C28B C29B 173.4(9) . . . . ?
C26C C23D C24D C25D 176.3(5) . . . . ?
C26C C27C C28C C29C -171.1(13) . . . . ?
C26D C23A C24A C25A 176.4(3) . . . . ?
C26D C27D C28D C29D -170.7(4) . . . . ?
C27A C28A C29A C30A 79.1(14) . . . . ?
C27B C28B C29B C30B -168.7(14) . . . . ?
C27C C28C C29C C30C 69(2) . . . . ?
C27D C28D C29D C30D 168.5(6) . . . . ?
C28A C29A C30A C31A 171.7(11) . . . . ?
C28C C29C C30C C31C -146.9(15) . . . . ?
C28D C29D C30D C31D -177.7(6) . . . . ?
C29A C30A C31A C32A -86(4) . . . . ?
C29C C30C C31C C32C 163.1(15) . . . . ?
C29D C30D C31D C32D -175.7(8) . . . . ?
C30A C31A C32A C33A -147(3) . . . . ?
C30C C31C C32C C33C 178.7(19) . . . . ?
C30D C31D C32D C33D -179.9(9) . . . . ?
C31A C32A C33A C34A 151(2) . . . . ?
C31C C32C C33C C34C -152(3) . . . . ?
C31D C32D C33D C34D -174.5(12) . . . . ?
C32D C33D C34D C35D -169.5(13) . . . . ?
C33D C34D C35D C36D 177.0(17) . . . . ?

loop_
_smtbx_masks_void_nr
_smtbx_masks_void_average_x
_smtbx_masks_void_average_y
_smtbx_masks_void_average_z
_smtbx_masks_void_volume
_smtbx_masks_void_count_electrons
_smtbx_masks_void_content
1 -0.639 -0.799 -0.071 36955.8 6442.5 ?
2 0.042 0.474 0.868 7.2 0.0 ?
3 0.042 0.974 0.132 7.2 0.0 ?
4 0.224 0.208 0.382 7.2 0.0 ?
5 0.224 0.708 0.618 7.2 0.0 ?
6 0.276 0.292 0.118 7.2 0.0 ?
7 0.276 0.792 0.882 7.2 0.0 ?
8 0.458 0.026 0.632 7.2 0.0 ?
9 0.458 0.526 0.368 7.2 0.0 ?
10 0.542 0.474 0.632 7.2 0.0 ?
11 0.542 0.974 0.368 7.2 0.0 ?
12 0.724 0.208 0.118 7.2 0.0 ?
13 0.724 0.708 0.882 7.2 0.0 ?
14 0.776 0.292 0.382 7.2 0.0 ?
15 0.776 0.792 0.618 7.2 0.0 ?
16 0.958 0.026 0.868 7.2 0.0 ?
17 0.958 0.526 0.132 7.2 0.0 ?
